data_7015650
loop_
_publ_author_name
'Tricas, Hugo'
'Colon, Marta'
'Ellis, David'
'Macgregor, Stuart A.'
'McKay, David'
'Rosair, Georgina M.'
'Welch, Alan J.'
'Glukhov, Ivan V.'
'Rossi, Fulvio'
'Laschi, Franco'
'Zanello, Piero'

_publ_section_title
;
 Spectroscopic, structural, computational and (spectro)electrochemical
 studies of icosahedral carboranes bearing fluorinated aryl groups.
;
_journal_issue 16
_journal_name_full 'Dalton transactions (Cambridge, England : 2003)'
_journal_page_first 4200
_journal_page_last 4211
_journal_paper_doi 10.1039/c0dt01798a
_journal_volume 40
_journal_year 2011
_chemical_formula_moiety 'C15 H18 B10 F4'
_chemical_formula_sum 'C15 H18 B10 F4'
_chemical_formula_weight 382.39
_chemical_name_systematic
;
?
;
_space_group_IT_number 14
_symmetry_cell_setting monoclinic
_symmetry_space_group_name_Hall '-P 2ybc'
_symmetry_space_group_name_H-M 'P 1 21/c 1'
_atom_sites_solution_hydrogens geom
_atom_sites_solution_primary direct
_atom_sites_solution_secondary difmap
_audit_creation_method SHELXL-97
_audit_update_record
;
2009-09-29 # Formatted by publCIF
;
_cell_angle_alpha 90.00
_cell_angle_beta 116.36(3)
_cell_angle_gamma 90.00
_cell_formula_units_Z 8
_cell_length_a 20.395(4)
_cell_length_b 10.841(2)
_cell_length_c 18.920(4)
_cell_measurement_reflns_used 7067
_cell_measurement_temperature 100(2)
_cell_measurement_theta_max 24.52
_cell_measurement_theta_min 2.23
_cell_volume 3748.3(16)
_computing_cell_refinement 'Bruker SAINT'
_computing_data_collection 'Bruker APEX2'
_computing_data_reduction 'Bruker SAINT'
_computing_molecular_graphics 'Bruker SHELXTL'
_computing_publication_material 'Bruker SHELXTL'
_computing_structure_refinement 'SHELXL-97 (Sheldrick, 2008)'
_computing_structure_solution 'SHELXS-97 (Sheldrick, 2008)'
_diffrn_ambient_temperature 100(2)
_diffrn_measured_fraction_theta_full 0.999
_diffrn_measured_fraction_theta_max 0.993
_diffrn_measurement_device_type 'Bruker APEX-II CCD'
_diffrn_measurement_method '\f and \w scans'
_diffrn_radiation_monochromator graphite
_diffrn_radiation_source 'fine-focus sealed tube'
_diffrn_radiation_type MoK\a
_diffrn_radiation_wavelength 0.71073
_diffrn_reflns_av_R_equivalents 0.0552
_diffrn_reflns_av_sigmaI/netI 0.0470
_diffrn_reflns_limit_h_max 25
_diffrn_reflns_limit_h_min -25
_diffrn_reflns_limit_k_max 13
_diffrn_reflns_limit_k_min -13
_diffrn_reflns_limit_l_max 23
_diffrn_reflns_limit_l_min -22
_diffrn_reflns_number 41788
_diffrn_reflns_theta_full 25.00
_diffrn_reflns_theta_max 26.00
_diffrn_reflns_theta_min 2.15
_exptl_absorpt_coefficient_mu 0.097
_exptl_absorpt_correction_T_max 0.9808
_exptl_absorpt_correction_T_min 0.9054
_exptl_absorpt_correction_type multi-scan
_exptl_absorpt_process_details 'SADABS (Bruker,2008)'
_exptl_crystal_colour colourless
_exptl_crystal_density_diffrn 1.355
_exptl_crystal_density_method 'not measured'
_exptl_crystal_description BLOCK
_exptl_crystal_F_000 1552
_exptl_crystal_size_max 0.54
_exptl_crystal_size_mid 0.38
_exptl_crystal_size_min 0.20
_refine_diff_density_max 0.220
_refine_diff_density_min -0.254
_refine_diff_density_rms 0.047
_refine_ls_extinction_method none
_refine_ls_goodness_of_fit_ref 1.017
_refine_ls_hydrogen_treatment constr
_refine_ls_matrix_type full
_refine_ls_number_parameters 525
_refine_ls_number_reflns 7318
_refine_ls_number_restraints 0
_refine_ls_restrained_S_all 1.017
_refine_ls_R_factor_all 0.0744
_refine_ls_R_factor_gt 0.0475
_refine_ls_shift/su_max 0.001
_refine_ls_shift/su_mean 0.000
_refine_ls_structure_factor_coef Fsqd
_refine_ls_weighting_details 'calc w=1/[\s^2^(Fo^2^)+(0.0480P)^2^+1.7929P] where P=(Fo^2^+2Fc^2^)/3'
_refine_ls_weighting_scheme calc
_refine_ls_wR_factor_gt 0.1030
_refine_ls_wR_factor_ref 0.1138
_reflns_number_gt 5417
_reflns_number_total 7318
_reflns_threshold_expression >2sigma(I)
_cod_data_source_file c0dt01798a.txt
_cod_data_source_block 2856m
_cod_depositor_comments
;
The following automatic conversions were performed:
'_symmetry_cell_setting' value 'Monoclinic' changed to 'monoclinic'
according to '/home/saulius/struct/CIF-dictionaries/cif_core.dic'
dictionary named 'cif_core.dic' version 2.4.1 from 2010-06-29.

Automatic conversion script
Id: cif_fix_enum 1555 2011-01-17 13:19:09Z saulius 
;
_cod_original_cell_volume 3748.3(13)
_cod_original_sg_symbol_H-M P2(1)/c
_cod_database_code 7015650

loop_
_symmetry_equiv_pos_as_xyz
'x, y, z'
'-x, y+1/2, -z+1/2'
'-x, -y, -z'
'x, -y-1/2, z-1/2'

loop_
_atom_site_label
_atom_site_type_symbol
_atom_site_fract_x
_atom_site_fract_y
_atom_site_fract_z
_atom_site_U_iso_or_equiv
_atom_site_adp_type
_atom_site_occupancy
_atom_site_symmetry_multiplicity
_atom_site_calc_flag
_atom_site_refinement_flags
_atom_site_disorder_assembly
_atom_site_disorder_group
C1A C 0.92769(10) 0.89726(18) 0.34337(11) 0.0181(4) Uani 1 1 d . . .
C2A C 0.85754(10) 0.84913(19) 0.25352(11) 0.0197(4) Uani 1 1 d . . .
B3A B 0.83662(12) 0.9374(2) 0.31716(14) 0.0216(5) Uani 1 1 d . . .
H3A H 0.8050 0.9005 0.3481 0.026 Uiso 1 1 calc R . .
B4A B 0.90978(12) 1.0446(2) 0.36288(14) 0.0217(5) Uani 1 1 d . . .
H4A H 0.9260 1.0800 0.4240 0.026 Uiso 1 1 calc R . .
B5A B 0.97529(13) 1.0152(2) 0.32735(14) 0.0212(5) Uani 1 1 d . . .
H5A H 1.0351 1.0319 0.3649 0.025 Uiso 1 1 calc R . .
B6A B 0.94233(12) 0.8874(2) 0.25996(13) 0.0203(5) Uani 1 1 d . . .
H6A H 0.9800 0.8178 0.2536 0.024 Uiso 1 1 calc R . .
B7A B 0.79476(13) 0.9653(2) 0.21396(14) 0.0248(5) Uani 1 1 d . . .
H7A H 0.7349 0.9488 0.1766 0.030 Uiso 1 1 calc R . .
B8A B 0.82677(13) 1.0905(2) 0.28149(15) 0.0261(5) Uani 1 1 d . . .
H8A H 0.7883 1.1571 0.2889 0.031 Uiso 1 1 calc R . .
B9A B 0.91249(13) 1.1387(2) 0.28678(14) 0.0246(5) Uani 1 1 d . . .
H9A H 0.9305 1.2374 0.2972 0.030 Uiso 1 1 calc R . .
B10A B 0.93346(13) 1.0404(2) 0.22346(14) 0.0234(5) Uani 1 1 d . . .
H10A H 0.9658 1.0736 0.1924 0.028 Uiso 1 1 calc R . .
B11A B 0.86030(13) 0.9343(2) 0.17855(14) 0.0235(5) Uani 1 1 d . . .
H11A H 0.8441 0.8971 0.1178 0.028 Uiso 1 1 calc R . .
B12A B 0.84163(13) 1.0890(2) 0.19488(15) 0.0272(6) Uani 1 1 d . . .
H12A H 0.8131 1.1550 0.1450 0.033 Uiso 1 1 calc R . .
C11A C 0.96807(10) 0.80565(17) 0.40823(11) 0.0179(4) Uani 1 1 d . . .
C12A C 0.94225(11) 0.75750(19) 0.45959(12) 0.0221(4) Uani 1 1 d . . .
F12A F 0.87577(6) 0.78648(13) 0.45238(8) 0.0370(3) Uani 1 1 d . . .
C13A C 0.98291(11) 0.67853(19) 0.52087(12) 0.0244(5) Uani 1 1 d . . .
F13A F 0.95146(7) 0.63622(12) 0.56560(7) 0.0375(3) Uani 1 1 d . . .
C14A C 1.05289(11) 0.64237(18) 0.53771(12) 0.0231(5) Uani 1 1 d . . .
C15A C 1.07941(10) 0.69054(18) 0.48797(12) 0.0217(4) Uani 1 1 d . . .
F15A F 1.14843(6) 0.66320(12) 0.50079(7) 0.0328(3) Uani 1 1 d . . .
C16A C 1.03963(11) 0.76783(18) 0.42588(11) 0.0194(4) Uani 1 1 d . . .
F16A F 1.07440(6) 0.80820(11) 0.38445(7) 0.0251(3) Uani 1 1 d . . .
C17A C 1.09879(13) 0.5613(2) 0.60607(13) 0.0319(5) Uani 1 1 d . . .
H17C H 1.1329 0.6123 0.6497 0.048 Uiso 1 1 calc R . .
H17A H 1.1264 0.5032 0.5899 0.048 Uiso 1 1 calc R . .
H17B H 1.0671 0.5154 0.6233 0.048 Uiso 1 1 calc R . .
C21A C 0.83274(10) 0.71654(19) 0.23934(11) 0.0206(4) Uani 1 1 d . . .
C22A C 0.86313(11) 0.6347(2) 0.20540(12) 0.0251(5) Uani 1 1 d . . .
H22A H 0.9030 0.6603 0.1958 0.030 Uiso 1 1 calc R . .
C23A C 0.83557(12) 0.5158(2) 0.18547(13) 0.0292(5) Uani 1 1 d . . .
H23A H 0.8570 0.4605 0.1628 0.035 Uiso 1 1 calc R . .
C24A C 0.77729(12) 0.4776(2) 0.19841(12) 0.0292(5) Uani 1 1 d . . .
H24A H 0.7586 0.3963 0.1848 0.035 Uiso 1 1 calc R . .
C25A C 0.74638(12) 0.5588(2) 0.23141(13) 0.0297(5) Uani 1 1 d . . .
H25A H 0.7059 0.5331 0.2399 0.036 Uiso 1 1 calc R . .
C26A C 0.77380(11) 0.6775(2) 0.25230(12) 0.0261(5) Uani 1 1 d . . .
H26A H 0.7524 0.7322 0.2754 0.031 Uiso 1 1 calc R . .
C1B C 0.57515(10) 0.91622(17) 0.41885(11) 0.0163(4) Uani 1 1 d . . .
C2B C 0.64515(10) 0.87080(18) 0.39587(11) 0.0170(4) Uani 1 1 d . . .
B3B B 0.66652(12) 0.9427(2) 0.48558(13) 0.0182(5) Uani 1 1 d . . .
H3B H 0.6948 0.8945 0.5438 0.022 Uiso 1 1 calc R . .
B4B B 0.59704(12) 1.0552(2) 0.46695(14) 0.0197(5) Uani 1 1 d . . .
H4B H 0.5799 1.0826 0.5133 0.024 Uiso 1 1 calc R . .
B5B B 0.53339(13) 1.0453(2) 0.36531(14) 0.0204(5) Uani 1 1 d . . .
H5B H 0.4740 1.0667 0.3445 0.024 Uiso 1 1 calc R . .
B6B B 0.56414(12) 0.9248(2) 0.32211(13) 0.0186(5) Uani 1 1 d . . .
H6B H 0.5252 0.8646 0.2734 0.022 Uiso 1 1 calc R . .
B7B B 0.71268(12) 0.9804(2) 0.42792(14) 0.0204(5) Uani 1 1 d . . .
H7B H 0.7721 0.9587 0.4488 0.024 Uiso 1 1 calc R . .
B8B B 0.68329(13) 1.0992(2) 0.47203(15) 0.0224(5) Uani 1 1 d . . .
H8B H 0.7230 1.1567 0.5219 0.027 Uiso 1 1 calc R . .
B9B B 0.60099(13) 1.1623(2) 0.39683(14) 0.0229(5) Uani 1 1 d . . .
H9B H 0.5864 1.2619 0.3968 0.027 Uiso 1 1 calc R . .
B10B B 0.57985(13) 1.0807(2) 0.30742(14) 0.0218(5) Uani 1 1 d . . .
H10B H 0.5509 1.1259 0.2483 0.026 Uiso 1 1 calc R . .
B11B B 0.64942(12) 0.9686(2) 0.32677(14) 0.0205(5) Uani 1 1 d . . .
H11B H 0.6667 0.9392 0.2808 0.025 Uiso 1 1 calc R . .
C11B C 0.52995(10) 0.82050(17) 0.43586(11) 0.0165(4) Uani 1 1 d . . .
B12B B 0.67258(13) 1.1157(2) 0.37338(14) 0.0233(5) Uani 1 1 d . . .
H12B H 0.7052 1.1845 0.3580 0.028 Uiso 1 1 calc R . .
C12B C 0.45921(11) 0.78856(18) 0.37947(11) 0.0186(4) Uani 1 1 d . . .
F12B F 0.42803(6) 0.84229(10) 0.30779(6) 0.0238(3) Uani 1 1 d . . .
C13B C 0.41619(10) 0.70497(19) 0.39445(12) 0.0206(4) Uani 1 1 d . . .
F13B F 0.34867(6) 0.68251(11) 0.33625(7) 0.0299(3) Uani 1 1 d . . .
C14B C 0.43794(11) 0.64612(18) 0.46599(12) 0.0209(4) Uani 1 1 d . . .
C15B C 0.50697(11) 0.67853(18) 0.52221(12) 0.0210(4) Uani 1 1 d . . .
F15B F 0.53347(6) 0.62767(11) 0.59504(7) 0.0287(3) Uani 1 1 d . . .
C16B C 0.55110(10) 0.76201(18) 0.50862(11) 0.0198(4) Uani 1 1 d . . .
F16B F 0.61582(6) 0.78572(12) 0.57036(7) 0.0300(3) Uani 1 1 d . . .
C17B C 0.38872(12) 0.55893(19) 0.48041(13) 0.0256(5) Uani 1 1 d . . .
H17E H 0.4152 0.5216 0.5327 0.038 Uiso 1 1 calc R . .
H17F H 0.3726 0.4941 0.4401 0.038 Uiso 1 1 calc R . .
H17D H 0.3460 0.6037 0.4779 0.038 Uiso 1 1 calc R . .
C21B C 0.66301(10) 0.73570(17) 0.39854(11) 0.0168(4) Uani 1 1 d . . .
C22B C 0.61721(11) 0.65477(19) 0.34056(12) 0.0226(5) Uani 1 1 d . . .
H22B H 0.5731 0.6844 0.2990 0.027 Uiso 1 1 calc R . .
C23B C 0.63554(11) 0.53090(19) 0.34307(12) 0.0251(5) Uani 1 1 d . . .
H23B H 0.6032 0.4759 0.3041 0.030 Uiso 1 1 calc R . .
C24B C 0.70042(11) 0.48715(19) 0.40173(12) 0.0230(5) Uani 1 1 d . . .
H24B H 0.7134 0.4028 0.4028 0.028 Uiso 1 1 calc R . .
C25B C 0.74620(11) 0.56763(19) 0.45889(12) 0.0249(5) Uani 1 1 d . . .
H25B H 0.7910 0.5382 0.4994 0.030 Uiso 1 1 calc R . .
C26B C 0.72768(11) 0.69046(19) 0.45796(12) 0.0229(5) Uani 1 1 d . . .
H26B H 0.7594 0.7443 0.4983 0.028 Uiso 1 1 calc R . .

loop_
_atom_site_aniso_label
_atom_site_aniso_U_11
_atom_site_aniso_U_22
_atom_site_aniso_U_33
_atom_site_aniso_U_23
_atom_site_aniso_U_13
_atom_site_aniso_U_12
C1A 0.0180(10) 0.0201(10) 0.0161(10) 0.0006(8) 0.0074(8) 0.0022(8)
C2A 0.0178(10) 0.0268(11) 0.0143(10) 0.0025(8) 0.0068(8) 0.0040(8)
B3A 0.0186(12) 0.0275(13) 0.0201(12) 0.0011(10) 0.0100(10) 0.0065(10)
B4A 0.0224(12) 0.0204(12) 0.0238(13) -0.0001(10) 0.0117(10) 0.0049(9)
B5A 0.0239(12) 0.0202(12) 0.0233(13) 0.0028(10) 0.0139(10) 0.0014(10)
B6A 0.0186(11) 0.0261(13) 0.0184(12) 0.0028(10) 0.0104(10) 0.0017(9)
B7A 0.0206(12) 0.0295(13) 0.0229(13) 0.0058(10) 0.0084(10) 0.0089(10)
B8A 0.0256(13) 0.0261(13) 0.0280(14) 0.0069(11) 0.0132(11) 0.0107(10)
B9A 0.0296(13) 0.0223(12) 0.0253(13) 0.0059(10) 0.0151(11) 0.0042(10)
B10A 0.0265(13) 0.0245(13) 0.0222(13) 0.0060(10) 0.0137(11) 0.0045(10)
B11A 0.0240(12) 0.0293(13) 0.0170(12) 0.0076(10) 0.0089(10) 0.0049(10)
B12A 0.0281(13) 0.0281(14) 0.0249(13) 0.0088(11) 0.0113(11) 0.0078(11)
C11A 0.0191(10) 0.0175(10) 0.0156(10) 0.0005(8) 0.0064(8) 0.0015(8)
C12A 0.0180(10) 0.0269(11) 0.0210(11) 0.0019(9) 0.0082(9) 0.0018(9)
F12A 0.0248(7) 0.0558(9) 0.0369(8) 0.0218(7) 0.0195(6) 0.0116(6)
C13A 0.0301(12) 0.0245(11) 0.0201(11) 0.0037(9) 0.0124(10) -0.0034(9)
F13A 0.0381(8) 0.0470(8) 0.0314(7) 0.0184(6) 0.0190(6) 0.0029(6)
C14A 0.0284(11) 0.0182(10) 0.0170(10) 0.0005(8) 0.0050(9) 0.0024(9)
C15A 0.0177(10) 0.0203(10) 0.0231(11) -0.0034(9) 0.0053(9) 0.0044(8)
F15A 0.0244(7) 0.0376(8) 0.0332(7) 0.0066(6) 0.0100(6) 0.0149(5)
C16A 0.0211(10) 0.0198(10) 0.0181(10) -0.0016(8) 0.0093(9) 0.0001(8)
F16A 0.0219(6) 0.0303(7) 0.0268(7) 0.0053(5) 0.0142(5) 0.0062(5)
C17A 0.0404(13) 0.0247(12) 0.0242(12) 0.0052(9) 0.0084(11) 0.0085(10)
C21A 0.0178(10) 0.0263(11) 0.0136(10) 0.0039(8) 0.0035(8) 0.0023(8)
C22A 0.0201(10) 0.0315(12) 0.0239(11) -0.0011(9) 0.0098(9) -0.0004(9)
C23A 0.0298(12) 0.0305(12) 0.0268(12) -0.0048(10) 0.0119(10) -0.0002(10)
C24A 0.0307(12) 0.0282(12) 0.0229(12) 0.0009(9) 0.0066(10) -0.0053(10)
C25A 0.0264(12) 0.0369(13) 0.0257(12) 0.0049(10) 0.0115(10) -0.0039(10)
C26A 0.0253(11) 0.0311(12) 0.0229(11) 0.0023(9) 0.0116(9) 0.0007(9)
C1B 0.0164(9) 0.0176(10) 0.0159(10) -0.0006(8) 0.0082(8) 0.0032(8)
C2B 0.0154(9) 0.0195(10) 0.0171(10) -0.0028(8) 0.0081(8) 0.0003(8)
B3B 0.0189(11) 0.0180(11) 0.0190(12) -0.0046(9) 0.0095(10) -0.0016(9)
B4B 0.0210(12) 0.0160(11) 0.0236(12) -0.0039(9) 0.0113(10) 0.0003(9)
B5B 0.0241(12) 0.0163(11) 0.0238(13) 0.0025(9) 0.0134(10) 0.0045(9)
B6B 0.0186(11) 0.0200(12) 0.0188(12) 0.0025(9) 0.0097(10) 0.0045(9)
B7B 0.0192(11) 0.0216(12) 0.0237(12) -0.0024(10) 0.0125(10) -0.0029(9)
B8B 0.0235(12) 0.0170(12) 0.0290(13) -0.0035(10) 0.0138(11) -0.0023(9)
B9B 0.0277(13) 0.0166(12) 0.0294(13) 0.0017(10) 0.0172(11) 0.0010(9)
B10B 0.0244(12) 0.0206(12) 0.0249(13) 0.0040(10) 0.0149(11) 0.0033(10)
B11B 0.0199(12) 0.0224(12) 0.0221(13) 0.0011(10) 0.0118(10) 0.0009(9)
C11B 0.0173(10) 0.0144(9) 0.0204(10) -0.0019(8) 0.0108(8) 0.0029(8)
B12B 0.0249(12) 0.0193(12) 0.0301(14) 0.0001(10) 0.0160(11) 0.0017(10)
C12B 0.0214(10) 0.0200(10) 0.0156(10) -0.0007(8) 0.0095(9) 0.0030(8)
F12B 0.0210(6) 0.0282(7) 0.0193(6) 0.0038(5) 0.0063(5) -0.0021(5)
C13B 0.0174(10) 0.0235(11) 0.0220(11) -0.0072(9) 0.0096(9) -0.0033(8)
F13B 0.0214(6) 0.0378(7) 0.0265(7) -0.0037(5) 0.0071(5) -0.0104(5)
C14B 0.0262(11) 0.0158(10) 0.0273(11) -0.0019(9) 0.0179(10) 0.0016(8)
C15B 0.0271(11) 0.0199(11) 0.0202(11) 0.0057(8) 0.0143(9) 0.0056(8)
F15B 0.0305(7) 0.0312(7) 0.0264(7) 0.0110(5) 0.0145(6) 0.0028(5)
C16B 0.0167(10) 0.0225(11) 0.0185(11) -0.0008(8) 0.0063(9) 0.0023(8)
F16B 0.0206(6) 0.0426(8) 0.0205(6) 0.0079(6) 0.0035(5) -0.0052(5)
C17B 0.0322(12) 0.0208(11) 0.0302(12) -0.0010(9) 0.0197(10) -0.0031(9)
C21B 0.0168(10) 0.0178(10) 0.0179(10) -0.0022(8) 0.0095(8) 0.0005(8)
C22B 0.0188(10) 0.0237(11) 0.0189(11) -0.0014(9) 0.0027(9) 0.0015(8)
C23B 0.0240(11) 0.0223(11) 0.0240(11) -0.0056(9) 0.0062(9) -0.0011(9)
C24B 0.0285(11) 0.0176(10) 0.0249(11) -0.0012(9) 0.0136(10) 0.0037(9)
C25B 0.0236(11) 0.0236(11) 0.0211(11) -0.0011(9) 0.0042(9) 0.0072(9)
C26B 0.0204(10) 0.0228(11) 0.0196(11) -0.0049(9) 0.0034(9) 0.0015(8)

loop_
_atom_type_symbol
_atom_type_description
_atom_type_scat_dispersion_real
_atom_type_scat_dispersion_imag
_atom_type_scat_source
C C 0.0033 0.0016 'International Tables Vol C Tables 4.2.6.8 and 6.1.1.4'
H H 0.0000 0.0000 'International Tables Vol C Tables 4.2.6.8 and 6.1.1.4'
B B 0.0013 0.0007 'International Tables Vol C Tables 4.2.6.8 and 6.1.1.4'
F F 0.0171 0.0103 'International Tables Vol C Tables 4.2.6.8 and 6.1.1.4'

loop_
_geom_angle_atom_site_label_1
_geom_angle_atom_site_label_2
_geom_angle_atom_site_label_3
_geom_angle
_geom_angle_site_symmetry_1
_geom_angle_site_symmetry_3
_geom_angle_publ_flag
C11A C1A B5A 119.23(16) . . ?
C11A C1A B4A 122.01(16) . . ?
B5A C1A B4A 62.24(13) . . ?
C11A C1A B6A 116.57(16) . . ?
B5A C1A B6A 62.91(13) . . ?
B4A C1A B6A 113.09(16) . . ?
C11A C1A C2A 120.73(16) . . ?
B5A C1A C2A 109.55(15) . . ?
B4A C1A C2A 109.09(14) . . ?
B6A C1A C2A 59.57(12) . . ?
C11A C1A B3A 121.44(16) . . ?
B5A C1A B3A 112.21(15) . . ?
B4A C1A B3A 61.92(13) . . ?
B6A C1A B3A 110.30(15) . . ?
C2A C1A B3A 59.40(12) . . ?
C21A C2A B7A 119.77(16) . . ?
C21A C2A B11A 119.86(16) . . ?
B7A C2A B11A 62.31(13) . . ?
C21A C2A B6A 119.16(16) . . ?
B7A C2A B6A 112.61(16) . . ?
B11A C2A B6A 61.95(13) . . ?
C21A C2A B3A 118.90(16) . . ?
B7A C2A B3A 62.02(13) . . ?
B11A C2A B3A 112.73(16) . . ?
B6A C2A B3A 111.44(16) . . ?
C21A C2A C1A 121.55(15) . . ?
B7A C2A C1A 109.64(15) . . ?
B11A C2A C1A 109.33(15) . . ?
B6A C2A C1A 59.89(12) . . ?
B3A C2A C1A 60.44(12) . . ?
C2A B3A C1A 60.16(12) . . ?
C2A B3A B8A 105.92(16) . . ?
C1A B3A B8A 105.51(16) . . ?
C2A B3A B7A 58.44(12) . . ?
C1A B3A B7A 106.59(16) . . ?
B8A B3A B7A 60.20(14) . . ?
C2A B3A B4A 106.60(16) . . ?
C1A B3A B4A 58.03(12) . . ?
B8A B3A B4A 60.15(14) . . ?
B7A B3A B4A 108.22(17) . . ?
C2A B3A H3A 122.9 . . ?
C1A B3A H3A 123.2 . . ?
B8A B3A H3A 122.7 . . ?
B7A B3A H3A 121.9 . . ?
B4A B3A H3A 122.1 . . ?
C1A B4A B5A 58.81(12) . . ?
C1A B4A B8A 106.62(16) . . ?
B5A B4A B8A 108.06(17) . . ?
C1A B4A B3A 60.05(12) . . ?
B5A B4A B3A 107.97(16) . . ?
B8A B4A B3A 59.55(13) . . ?
C1A B4A B9A 105.83(16) . . ?
B5A B4A B9A 59.86(13) . . ?
B8A B4A B9A 60.05(14) . . ?
B3A B4A B9A 107.46(17) . . ?
C1A B4A H4A 123.2 . . ?
B5A B4A H4A 121.7 . . ?
B8A B4A H4A 122.0 . . ?
B3A B4A H4A 121.6 . . ?
B9A B4A H4A 122.4 . . ?
C1A B5A B4A 58.96(12) . . ?
C1A B5A B9A 106.43(16) . . ?
B4A B5A B9A 60.47(13) . . ?
C1A B5A B10A 106.16(16) . . ?
B4A B5A B10A 108.58(17) . . ?
B9A B5A B10A 60.48(13) . . ?
C1A B5A B6A 59.17(12) . . ?
B4A B5A B6A 107.46(16) . . ?
B9A B5A B6A 107.67(17) . . ?
B10A B5A B6A 59.40(13) . . ?
C1A B5A H5A 123.5 . . ?
B4A B5A H5A 121.5 . . ?
B9A B5A H5A 121.7 . . ?
B10A B5A H5A 121.9 . . ?
B6A B5A H5A 122.2 . . ?
C2A B6A C1A 60.54(12) . . ?
C2A B6A B11A 58.61(12) . . ?
C1A B6A B11A 107.20(15) . . ?
C2A B6A B10A 105.72(16) . . ?
C1A B6A B10A 105.52(16) . . ?
B11A B6A B10A 60.00(13) . . ?
C2A B6A B5A 106.39(16) . . ?
C1A B6A B5A 57.92(12) . . ?
B11A B6A B5A 107.86(17) . . ?
B10A B6A B5A 59.84(13) . . ?
C2A B6A H6A 122.8 . . ?
C1A B6A H6A 122.8 . . ?
B11A B6A H6A 121.8 . . ?
B10A B6A H6A 122.9 . . ?
B5A B6A H6A 122.5 . . ?
C2A B7A B11A 58.88(12) . . ?
C2A B7A B12A 106.19(16) . . ?
B11A B7A B12A 60.11(14) . . ?
C2A B7A B3A 59.54(12) . . ?
B11A B7A B3A 107.95(16) . . ?
B12A B7A B3A 108.25(17) . . ?
C2A B7A B8A 106.41(16) . . ?
B11A B7A B8A 108.56(18) . . ?
B12A B7A B8A 60.67(14) . . ?
B3A B7A B8A 59.74(13) . . ?
C2A B7A H7A 123.5 . . ?
B11A B7A H7A 121.6 . . ?
B12A B7A H7A 121.8 . . ?
B3A B7A H7A 121.6 . . ?
B8A B7A H7A 121.7 . . ?
B3A B8A B7A 60.06(14) . . ?
B3A B8A B4A 60.30(13) . . ?
B7A B8A B4A 108.23(17) . . ?
B3A B8A B9A 108.10(16) . . ?
B7A B8A B9A 107.57(17) . . ?
B4A B8A B9A 60.11(13) . . ?
B3A B8A B12A 107.65(17) . . ?
B7A B8A B12A 59.58(14) . . ?
B4A B8A B12A 107.82(17) . . ?
B9A B8A B12A 59.68(14) . . ?
B3A B8A H8A 121.6 . . ?
B7A B8A H8A 121.9 . . ?
B4A B8A H8A 121.5 . . ?
B9A B8A H8A 121.9 . . ?
B12A B8A H8A 122.2 . . ?
B5A B9A B12A 108.14(18) . . ?
B5A B9A B8A 107.74(17) . . ?
B12A B9A B8A 60.43(14) . . ?
B5A B9A B4A 59.67(13) . . ?
B12A B9A B4A 108.21(17) . . ?
B8A B9A B4A 59.84(13) . . ?
B5A B9A B10A 59.98(13) . . ?
B12A B9A B10A 59.88(14) . . ?
B8A B9A B10A 107.90(18) . . ?
B4A B9A B10A 107.55(17) . . ?
B5A B9A H9A 121.9 . . ?
B12A B9A H9A 121.4 . . ?
B8A B9A H9A 121.7 . . ?
B4A B9A H9A 122.0 . . ?
B10A B9A H9A 121.9 . . ?
B11A B10A B6A 59.94(13) . . ?
B11A B10A B5A 108.54(16) . . ?
B6A B10A B5A 60.76(13) . . ?
B11A B10A B12A 59.96(14) . . ?
B6A B10A B12A 107.83(17) . . ?
B5A B10A B12A 107.68(17) . . ?
B11A B10A B9A 107.84(17) . . ?
B6A B10A B9A 108.00(16) . . ?
B5A B10A B9A 59.53(13) . . ?
B12A B10A B9A 59.76(14) . . ?
B11A B10A H10A 121.6 . . ?
B6A B10A H10A 121.5 . . ?
B5A B10A H10A 121.5 . . ?
B12A B10A H10A 122.0 . . ?
B9A B10A H10A 122.0 . . ?
C2A B11A B6A 59.44(12) . . ?
C2A B11A B7A 58.81(13) . . ?
B6A B11A B7A 107.76(16) . . ?
C2A B11A B10A 106.41(16) . . ?
B6A B11A B10A 60.05(13) . . ?
B7A B11A B10A 108.13(18) . . ?
C2A B11A B12A 106.03(17) . . ?
B6A B11A B12A 108.18(17) . . ?
B7A B11A B12A 59.98(14) . . ?
B10A B11A B12A 60.29(14) . . ?
C2A B11A H11A 123.5 . . ?
B6A B11A H11A 121.5 . . ?
B7A B11A H11A 121.8 . . ?
B10A B11A H11A 121.8 . . ?
B12A B11A H11A 122.0 . . ?
B7A B12A B11A 59.90(14) . . ?
B7A B12A B9A 107.86(17) . . ?
B11A B12A B9A 108.15(17) . . ?
B7A B12A B10A 107.64(17) . . ?
B11A B12A B10A 59.76(13) . . ?
B9A B12A B10A 60.36(14) . . ?
B7A B12A B8A 59.75(14) . . ?
B11A B12A B8A 107.67(17) . . ?
B9A B12A B8A 59.88(14) . . ?
B10A B12A B8A 107.84(17) . . ?
B7A B12A H12A 122.0 . . ?
B11A B12A H12A 121.8 . . ?
B9A B12A H12A 121.5 . . ?
B10A B12A H12A 121.8 . . ?
B8A B12A H12A 122.0 . . ?
C12A C11A C16A 113.47(18) . . ?
C12A C11A C1A 125.05(17) . . ?
C16A C11A C1A 121.33(17) . . ?
F12A C12A C13A 115.73(18) . . ?
F12A C12A C11A 121.29(18) . . ?
C13A C12A C11A 122.97(18) . . ?
F13A C13A C14A 119.46(18) . . ?
F13A C13A C12A 117.48(18) . . ?
C14A C13A C12A 123.06(19) . . ?
C13A C14A C15A 114.54(18) . . ?
C13A C14A C17A 123.6(2) . . ?
C15A C14A C17A 121.79(19) . . ?
F15A C15A C16A 117.34(18) . . ?
F15A C15A C14A 119.17(18) . . ?
C16A C15A C14A 123.48(18) . . ?
F16A C16A C15A 115.64(17) . . ?
F16A C16A C11A 121.86(17) . . ?
C15A C16A C11A 122.47(19) . . ?
C14A C17A H17C 109.5 . . ?
C14A C17A H17A 109.5 . . ?
H17C C17A H17A 109.5 . . ?
C14A C17A H17B 109.5 . . ?
H17C C17A H17B 109.5 . . ?
H17A C17A H17B 109.5 . . ?
C22A C21A C26A 118.87(19) . . ?
C22A C21A C2A 120.47(18) . . ?
C26A C21A C2A 120.32(18) . . ?
C23A C22A C21A 120.5(2) . . ?
C23A C22A H22A 119.8 . . ?
C21A C22A H22A 119.8 . . ?
C24A C23A C22A 120.5(2) . . ?
C24A C23A H23A 119.8 . . ?
C22A C23A H23A 119.8 . . ?
C23A C24A C25A 119.4(2) . . ?
C23A C24A H24A 120.3 . . ?
C25A C24A H24A 120.3 . . ?
C24A C25A C26A 120.8(2) . . ?
C24A C25A H25A 119.6 . . ?
C26A C25A H25A 119.6 . . ?
C25A C26A C21A 120.0(2) . . ?
C25A C26A H26A 120.0 . . ?
C21A C26A H26A 120.0 . . ?
C11B C1B B4B 121.96(16) . . ?
C11B C1B B5B 119.67(15) . . ?
B4B C1B B5B 62.63(13) . . ?
C11B C1B C2B 120.27(15) . . ?
B4B C1B C2B 109.43(14) . . ?
B5B C1B C2B 109.32(14) . . ?
C11B C1B B6B 116.89(16) . . ?
B4B C1B B6B 113.09(15) . . ?
B5B C1B B6B 62.51(12) . . ?
C2B C1B B6B 59.34(11) . . ?
C11B C1B B3B 120.86(16) . . ?
B4B C1B B3B 61.94(12) . . ?
B5B C1B B3B 112.49(15) . . ?
C2B C1B B3B 59.80(11) . . ?
B6B C1B B3B 110.37(15) . . ?
C21B C2B B7B 121.25(16) . . ?
C21B C2B B11B 122.26(16) . . ?
B7B C2B B11B 62.35(13) . . ?
C21B C2B B6B 119.22(16) . . ?
B7B C2B B6B 112.45(16) . . ?
B11B C2B B6B 61.83(12) . . ?
C21B C2B C1B 118.75(15) . . ?
B7B C2B C1B 109.60(14) . . ?
B11B C2B C1B 109.92(14) . . ?
B6B C2B C1B 60.52(11) . . ?
C21B C2B B3B 116.86(15) . . ?
B7B C2B B3B 61.95(12) . . ?
B11B C2B B3B 113.03(15) . . ?
B6B C2B B3B 111.90(15) . . ?
C1B C2B B3B 60.42(11) . . ?
C2B B3B C1B 59.78(11) . . ?
C2B B3B B8B 105.60(16) . . ?
C1B B3B B8B 105.37(15) . . ?
C2B B3B B7B 58.34(12) . . ?
C1B B3B B7B 106.24(16) . . ?
B8B B3B B7B 60.11(13) . . ?
C2B B3B B4B 106.33(15) . . ?
C1B B3B B4B 58.06(12) . . ?
B8B B3B B4B 60.25(13) . . ?
B7B B3B B4B 108.21(16) . . ?
C2B B3B H3B 123.2 . . ?
C1B B3B H3B 123.4 . . ?
B8B B3B H3B 122.8 . . ?
B7B B3B H3B 122.0 . . ?
B4B B3B H3B 122.0 . . ?
C1B B4B B3B 60.01(12) . . ?
C1B B4B B5B 58.74(12) . . ?
B3B B4B B5B 107.84(16) . . ?
C1B B4B B8B 106.36(15) . . ?
B3B B4B B8B 59.58(12) . . ?
B5B B4B B8B 107.61(16) . . ?
C1B B4B B9B 105.27(16) . . ?
B3B B4B B9B 107.26(16) . . ?
B5B B4B B9B 59.38(13) . . ?
B8B B4B B9B 59.94(13) . . ?
C1B B4B H4B 123.4 . . ?
B3B B4B H4B 121.6 . . ?
B5B B4B H4B 122.0 . . ?
B8B B4B H4B 122.1 . . ?
B9B B4B H4B 122.8 . . ?
C1B B5B B9B 106.10(16) . . ?
C1B B5B B10B 106.20(15) . . ?
B9B B5B B10B 60.33(13) . . ?
C1B B5B B4B 58.63(12) . . ?
B9B B5B B4B 60.56(13) . . ?
B10B B5B B4B 108.63(17) . . ?
C1B B5B B6B 59.53(12) . . ?
B9B B5B B6B 107.31(16) . . ?
B10B B5B B6B 59.19(13) . . ?
B4B B5B B6B 107.49(16) . . ?
C1B B5B H5B 123.5 . . ?
B9B B5B H5B 122.0 . . ?
B10B B5B H5B 121.9 . . ?
B4B B5B H5B 121.5 . . ?
B6B B5B H5B 122.2 . . ?
C2B B6B C1B 60.14(11) . . ?
C2B B6B B10B 106.07(16) . . ?
C1B B6B B10B 105.56(16) . . ?
C2B B6B B11B 58.85(12) . . ?
C1B B6B B11B 107.25(16) . . ?
B10B B6B B11B 60.45(13) . . ?
C2B B6B B5B 106.34(16) . . ?
C1B B6B B5B 57.96(12) . . ?
B10B B6B B5B 59.94(13) . . ?
B11B B6B B5B 108.44(16) . . ?
C2B B6B H6B 122.9 . . ?
C1B B6B H6B 123.1 . . ?
B10B B6B H6B 122.7 . . ?
B11B B6B H6B 121.4 . . ?
B5B B6B H6B 122.3 . . ?
C2B B7B B12B 106.11(16) . . ?
C2B B7B B11B 58.89(12) . . ?
B12B B7B B11B 60.31(13) . . ?
C2B B7B B3B 59.72(12) . . ?
B12B B7B B3B 108.36(16) . . ?
B11B B7B B3B 108.42(16) . . ?
C2B B7B B8B 106.44(15) . . ?
B12B B7B B8B 60.58(13) . . ?
B11B B7B B8B 108.87(17) . . ?
B3B B7B B8B 59.81(13) . . ?
C2B B7B H7B 123.5 . . ?
B12B B7B H7B 121.8 . . ?
B11B B7B H7B 121.3 . . ?
B3B B7B H7B 121.4 . . ?
B8B B7B H7B 121.7 . . ?
B3B B8B B7B 60.08(13) . . ?
B3B B8B B4B 60.17(12) . . ?
B7B B8B B4B 108.14(16) . . ?
B3B B8B B9B 107.97(16) . . ?
B7B B8B B9B 107.28(17) . . ?
B4B B8B B9B 60.25(13) . . ?
B3B B8B B12B 107.74(16) . . ?
B7B B8B B12B 59.53(13) . . ?
B4B B8B B12B 108.05(17) . . ?
B9B B8B B12B 59.62(13) . . ?
B3B B8B H8B 121.6 . . ?
B7B B8B H8B 122.0 . . ?
B4B B8B H8B 121.4 . . ?
B9B B8B H8B 122.0 . . ?
B12B B8B H8B 122.0 . . ?
B5B B9B B12B 108.38(16) . . ?
B5B B9B B10B 60.08(13) . . ?
B12B B9B B10B 60.12(13) . . ?
B5B B9B B8B 108.05(16) . . ?
B12B B9B B8B 60.28(13) . . ?
B10B B9B B8B 108.16(16) . . ?
B5B B9B B4B 60.06(13) . . ?
B12B B9B B4B 108.22(16) . . ?
B10B B9B B4B 108.04(16) . . ?
B8B B9B B4B 59.81(13) . . ?
B5B B9B H9B 121.6 . . ?
B12B B9B H9B 121.4 . . ?
B10B B9B H9B 121.7 . . ?
B8B B9B H9B 121.7 . . ?
B4B B9B H9B 121.8 . . ?
B6B B10B B11B 59.81(13) . . ?
B6B B10B B5B 60.87(12) . . ?
B11B B10B B5B 108.67(16) . . ?
B6B B10B B9B 108.04(16) . . ?
B11B B10B B9B 107.98(17) . . ?
B5B B10B B9B 59.59(13) . . ?
B6B B10B B12B 107.65(16) . . ?
B11B B10B B12B 59.99(13) . . ?
B5B B10B B12B 107.70(17) . . ?
B9B B10B B12B 59.76(13) . . ?
B6B B10B H10B 121.6 . . ?
B11B B10B H10B 121.5 . . ?
B5B B10B H10B 121.4 . . ?
B9B B10B H10B 122.0 . . ?
B12B B10B H10B 122.1 . . ?
C2B B11B B6B 59.31(12) . . ?
C2B B11B B7B 58.76(12) . . ?
B6B B11B B7B 107.53(16) . . ?
C2B B11B B10B 105.87(15) . . ?
B6B B11B B10B 59.74(13) . . ?
B7B B11B B10B 107.71(17) . . ?
C2B B11B B12B 105.55(16) . . ?
B6B B11B B12B 107.72(16) . . ?
B7B B11B B12B 59.72(13) . . ?
B10B B11B B12B 60.15(13) . . ?
C2B B11B H11B 123.7 . . ?
B6B B11B H11B 121.8 . . ?
B7B B11B H11B 122.0 . . ?
B10B B11B H11B 122.1 . . ?
B12B B11B H11B 122.3 . . ?
C16B C11B C12B 113.57(17) . . ?
C16B C11B C1B 124.68(17) . . ?
C12B C11B C1B 121.63(17) . . ?
B7B B12B B9B 107.94(17) . . ?
B7B B12B B11B 59.97(13) . . ?
B9B B12B B11B 108.15(16) . . ?
B7B B12B B10B 107.69(16) . . ?
B9B B12B B10B 60.12(13) . . ?
B11B B12B B10B 59.86(13) . . ?
B7B B12B B8B 59.89(13) . . ?
B9B B12B B8B 60.09(13) . . ?
B11B B12B B8B 108.05(16) . . ?
B10B B12B B8B 108.01(17) . . ?
B7B B12B H12B 121.9 . . ?
B9B B12B H12B 121.6 . . ?
B11B B12B H12B 121.7 . . ?
B10B B12B H12B 121.8 . . ?
B8B B12B H12B 121.7 . . ?
F12B C12B C13B 115.64(17) . . ?
F12B C12B C11B 121.62(17) . . ?
C13B C12B C11B 122.68(18) . . ?
F13B C13B C12B 117.64(18) . . ?
F13B C13B C14B 118.96(18) . . ?
C12B C13B C14B 123.38(18) . . ?
C13B C14B C15B 114.32(18) . . ?
C13B C14B C17B 121.60(19) . . ?
C15B C14B C17B 124.04(19) . . ?
F15B C15B C16B 117.28(18) . . ?
F15B C15B C14B 119.35(18) . . ?
C16B C15B C14B 123.37(18) . . ?
F16B C16B C15B 115.74(17) . . ?
F16B C16B C11B 121.60(17) . . ?
C15B C16B C11B 122.65(18) . . ?
C14B C17B H17E 109.5 . . ?
C14B C17B H17F 109.5 . . ?
H17E C17B H17F 109.5 . . ?
C14B C17B H17D 109.5 . . ?
H17E C17B H17D 109.5 . . ?
H17F C17B H17D 109.5 . . ?
C26B C21B C22B 118.66(18) . . ?
C26B C21B C2B 119.99(17) . . ?
C22B C21B C2B 121.31(17) . . ?
C23B C22B C21B 120.43(18) . . ?
C23B C22B H22B 119.8 . . ?
C21B C22B H22B 119.8 . . ?
C24B C23B C22B 120.48(19) . . ?
C24B C23B H23B 119.8 . . ?
C22B C23B H23B 119.8 . . ?
C23B C24B C25B 119.10(19) . . ?
C23B C24B H24B 120.4 . . ?
C25B C24B H24B 120.4 . . ?
C24B C25B C26B 120.86(19) . . ?
C24B C25B H25B 119.6 . . ?
C26B C25B H25B 119.6 . . ?
C25B C26B C21B 120.44(19) . . ?
C25B C26B H26B 119.8 . . ?
C21B C26B H26B 119.8 . . ?

loop_
_geom_bond_atom_site_label_1
_geom_bond_atom_site_label_2
_geom_bond_distance
_geom_bond_site_symmetry_2
_geom_bond_publ_flag
C1A C11A 1.508(3) . ?
C1A B5A 1.712(3) . ?
C1A B4A 1.715(3) . ?
C1A B6A 1.735(3) . ?
C1A C2A 1.746(3) . ?
C1A B3A 1.751(3) . ?
C2A C21A 1.508(3) . ?
C2A B7A 1.713(3) . ?
C2A B11A 1.714(3) . ?
C2A B6A 1.729(3) . ?
C2A B3A 1.733(3) . ?
B3A B8A 1.770(3) . ?
B3A B7A 1.775(3) . ?
B3A B4A 1.783(3) . ?
B3A H3A 1.1200 . ?
B4A B5A 1.771(3) . ?
B4A B8A 1.780(3) . ?
B4A B9A 1.785(3) . ?
B4A H4A 1.1200 . ?
B5A B9A 1.774(3) . ?
B5A B10A 1.782(3) . ?
B5A B6A 1.799(3) . ?
B5A H5A 1.1200 . ?
B6A B11A 1.772(3) . ?
B6A B10A 1.774(3) . ?
B6A H6A 1.1200 . ?
B7A B11A 1.773(3) . ?
B7A B12A 1.775(4) . ?
B7A B8A 1.778(4) . ?
B7A H7A 1.1200 . ?
B8A B9A 1.784(3) . ?
B8A B12A 1.794(4) . ?
B8A H8A 1.1200 . ?
B9A B12A 1.781(4) . ?
B9A B10A 1.791(3) . ?
B9A H9A 1.1200 . ?
B10A B11A 1.773(3) . ?
B10A B12A 1.783(3) . ?
B10A H10A 1.1200 . ?
B11A B12A 1.777(4) . ?
B11A H11A 1.1200 . ?
B12A H12A 1.1200 . ?
C11A C12A 1.396(3) . ?
C11A C16A 1.406(3) . ?
C12A F12A 1.338(2) . ?
C12A C13A 1.382(3) . ?
C13A F13A 1.349(2) . ?
C13A C14A 1.374(3) . ?
C14A C15A 1.379(3) . ?
C14A C17A 1.499(3) . ?
C15A F15A 1.351(2) . ?
C15A C16A 1.376(3) . ?
C16A F16A 1.343(2) . ?
C17A H17C 0.9800 . ?
C17A H17A 0.9800 . ?
C17A H17B 0.9800 . ?
C21A C22A 1.392(3) . ?
C21A C26A 1.395(3) . ?
C22A C23A 1.389(3) . ?
C22A H22A 0.9500 . ?
C23A C24A 1.379(3) . ?
C23A H23A 0.9500 . ?
C24A C25A 1.382(3) . ?
C24A H24A 0.9500 . ?
C25A C26A 1.389(3) . ?
C25A H25A 0.9500 . ?
C26A H26A 0.9500 . ?
C1B C11B 1.514(3) . ?
C1B B4B 1.714(3) . ?
C1B B5B 1.716(3) . ?
C1B C2B 1.738(3) . ?
C1B B6B 1.745(3) . ?
C1B B3B 1.749(3) . ?
C2B C21B 1.505(3) . ?
C2B B7B 1.713(3) . ?
C2B B11B 1.716(3) . ?
C2B B6B 1.724(3) . ?
C2B B3B 1.738(3) . ?
B3B B8B 1.772(3) . ?
B3B B7B 1.776(3) . ?
B3B B4B 1.782(3) . ?
B3B H3B 1.1200 . ?
B4B B5B 1.783(3) . ?
B4B B8B 1.784(3) . ?
B4B B9B 1.791(3) . ?
B4B H4B 1.1200 . ?
B5B B9B 1.770(3) . ?
B5B B10B 1.779(3) . ?
B5B B6B 1.796(3) . ?
B5B H5B 1.1200 . ?
B6B B10B 1.766(3) . ?
B6B B11B 1.767(3) . ?
B6B H6B 1.1200 . ?
B7B B12B 1.770(3) . ?
B7B B11B 1.775(3) . ?
B7B B8B 1.777(3) . ?
B7B H7B 1.1200 . ?
B8B B9B 1.786(3) . ?
B8B B12B 1.789(3) . ?
B8B H8B 1.1200 . ?
B9B B12B 1.777(3) . ?
B9B B10B 1.784(3) . ?
B9B H9B 1.1200 . ?
B10B B11B 1.779(3) . ?
B10B B12B 1.784(3) . ?
B10B H10B 1.1200 . ?
B11B B12B 1.781(3) . ?
B11B H11B 1.1200 . ?
C11B C16B 1.399(3) . ?
C11B C12B 1.405(3) . ?
B12B H12B 1.1200 . ?
C12B F12B 1.348(2) . ?
C12B C13B 1.376(3) . ?
C13B F13B 1.350(2) . ?
C13B C14B 1.379(3) . ?
C14B C15B 1.381(3) . ?
C14B C17B 1.490(3) . ?
C15B F15B 1.354(2) . ?
C15B C16B 1.379(3) . ?
C16B F16B 1.343(2) . ?
C17B H17E 0.9800 . ?
C17B H17F 0.9800 . ?
C17B H17D 0.9800 . ?
C21B C26B 1.388(3) . ?
C21B C22B 1.391(3) . ?
C22B C23B 1.389(3) . ?
C22B H22B 0.9500 . ?
C23B C24B 1.380(3) . ?
C23B H23B 0.9500 . ?
C24B C25B 1.381(3) . ?
C24B H24B 0.9500 . ?
C25B C26B 1.382(3) . ?
C25B H25B 0.9500 . ?
C26B H26B 0.9500 . ?

loop_
_geom_torsion_atom_site_label_1
_geom_torsion_atom_site_label_2
_geom_torsion_atom_site_label_3
_geom_torsion_atom_site_label_4
_geom_torsion
_geom_torsion_site_symmetry_1
_geom_torsion_site_symmetry_2
_geom_torsion_site_symmetry_3
_geom_torsion_site_symmetry_4
_geom_torsion_publ_flag
C11A C1A C2A C21A 3.0(3) . . . . ?
B5A C1A C2A C21A 147.49(17) . . . . ?
B4A C1A C2A C21A -146.11(17) . . . . ?
B6A C1A C2A C21A 107.75(19) . . . . ?
B3A C1A C2A C21A -107.7(2) . . . . ?
C11A C1A C2A B7A 149.90(17) . . . . ?
B5A C1A C2A B7A -65.63(19) . . . . ?
B4A C1A C2A B7A 0.8(2) . . . . ?
B6A C1A C2A B7A -105.36(17) . . . . ?
B3A C1A C2A B7A 39.20(15) . . . . ?
C11A C1A C2A B11A -143.53(17) . . . . ?
B5A C1A C2A B11A 0.9(2) . . . . ?
B4A C1A C2A B11A 67.35(18) . . . . ?
B6A C1A C2A B11A -38.79(15) . . . . ?
B3A C1A C2A B11A 105.77(17) . . . . ?
C11A C1A C2A B6A -104.74(19) . . . . ?
B5A C1A C2A B6A 39.73(15) . . . . ?
B4A C1A C2A B6A 106.14(17) . . . . ?
B3A C1A C2A B6A 144.56(16) . . . . ?
C11A C1A C2A B3A 110.70(19) . . . . ?
B5A C1A C2A B3A -104.83(17) . . . . ?
B4A C1A C2A B3A -38.42(15) . . . . ?
B6A C1A C2A B3A -144.56(16) . . . . ?
C21A C2A B3A C1A 111.96(18) . . . . ?
B7A C2A B3A C1A -137.62(17) . . . . ?
B11A C2A B3A C1A -100.08(17) . . . . ?
B6A C2A B3A C1A -32.61(15) . . . . ?
C21A C2A B3A B8A -149.01(17) . . . . ?
B7A C2A B3A B8A -38.59(16) . . . . ?
B11A C2A B3A B8A -1.0(2) . . . . ?
B6A C2A B3A B8A 66.43(19) . . . . ?
C1A C2A B3A B8A 99.03(17) . . . . ?
C21A C2A B3A B7A -110.42(19) . . . . ?
B11A C2A B3A B7A 37.55(16) . . . . ?
B6A C2A B3A B7A 105.01(18) . . . . ?
C1A C2A B3A B7A 137.62(17) . . . . ?
C21A C2A B3A B4A 148.06(17) . . . . ?
B7A C2A B3A B4A -101.52(18) . . . . ?
B11A C2A B3A B4A -63.97(19) . . . . ?
B6A C2A B3A B4A 3.5(2) . . . . ?
C1A C2A B3A B4A 36.10(14) . . . . ?
C11A C1A B3A C2A -109.52(19) . . . . ?
B5A C1A B3A C2A 100.28(16) . . . . ?
B4A C1A B3A C2A 138.27(16) . . . . ?
B6A C1A B3A C2A 32.21(15) . . . . ?
C11A C1A B3A B8A 150.76(17) . . . . ?
B5A C1A B3A B8A 0.6(2) . . . . ?
B4A C1A B3A B8A 38.55(16) . . . . ?
B6A C1A B3A B8A -67.51(19) . . . . ?
C2A C1A B3A B8A -99.72(17) . . . . ?
C11A C1A B3A B7A -146.34(18) . . . . ?
B5A C1A B3A B7A 63.5(2) . . . . ?
B4A C1A B3A B7A 101.45(18) . . . . ?
B6A C1A B3A B7A -4.6(2) . . . . ?
C2A C1A B3A B7A -36.82(15) . . . . ?
C11A C1A B3A B4A 112.2(2) . . . . ?
B5A C1A B3A B4A -37.99(16) . . . . ?
B6A C1A B3A B4A -106.06(17) . . . . ?
C2A C1A B3A B4A -138.27(16) . . . . ?
C11A C1A B4A B5A 108.8(2) . . . . ?
B6A C1A B4A B5A -38.38(16) . . . . ?
C2A C1A B4A B5A -102.59(16) . . . . ?
B3A C1A B4A B5A -139.91(16) . . . . ?
C11A C1A B4A B8A -149.85(18) . . . . ?
B5A C1A B4A B8A 101.39(18) . . . . ?
B6A C1A B4A B8A 63.0(2) . . . . ?
C2A C1A B4A B8A -1.2(2) . . . . ?
B3A C1A B4A B8A -38.52(15) . . . . ?
C11A C1A B4A B3A -111.3(2) . . . . ?
B5A C1A B4A B3A 139.91(16) . . . . ?
B6A C1A B4A B3A 101.53(17) . . . . ?
C2A C1A B4A B3A 37.32(14) . . . . ?
C11A C1A B4A B9A 147.34(17) . . . . ?
B5A C1A B4A B9A 38.58(15) . . . . ?
B6A C1A B4A B9A 0.2(2) . . . . ?
C2A C1A B4A B9A -64.02(18) . . . . ?
B3A C1A B4A B9A -101.34(17) . . . . ?
C2A B3A B4A C1A -37.05(14) . . . . ?
B8A B3A B4A C1A -136.19(17) . . . . ?
B7A B3A B4A C1A -98.57(17) . . . . ?
C2A B3A B4A B5A -1.7(2) . . . . ?
C1A B3A B4A B5A 35.39(14) . . . . ?
B8A B3A B4A B5A -100.80(18) . . . . ?
B7A B3A B4A B5A -63.2(2) . . . . ?
C2A B3A B4A B8A 99.14(17) . . . . ?
C1A B3A B4A B8A 136.19(17) . . . . ?
B7A B3A B4A B8A 37.62(15) . . . . ?
C2A B3A B4A B9A 61.51(19) . . . . ?
C1A B3A B4A B9A 98.56(17) . . . . ?
B8A B3A B4A B9A -37.63(16) . . . . ?
B7A B3A B4A B9A 0.0(2) . . . . ?
C11A C1A B5A B4A -113.07(19) . . . . ?
B6A C1A B5A B4A 140.10(16) . . . . ?
C2A C1A B5A B4A 101.85(16) . . . . ?
B3A C1A B5A B4A 37.86(15) . . . . ?
C11A C1A B5A B9A -152.07(17) . . . . ?
B4A C1A B5A B9A -39.00(15) . . . . ?
B6A C1A B5A B9A 101.10(17) . . . . ?
C2A C1A B5A B9A 62.85(19) . . . . ?
B3A C1A B5A B9A -1.1(2) . . . . ?
C11A C1A B5A B10A 144.64(17) . . . . ?
B4A C1A B5A B10A -102.29(17) . . . . ?
B6A C1A B5A B10A 37.80(15) . . . . ?
C2A C1A B5A B10A -0.4(2) . . . . ?
B3A C1A B5A B10A -64.44(19) . . . . ?
C11A C1A B5A B6A 106.83(19) . . . . ?
B4A C1A B5A B6A -140.10(16) . . . . ?
C2A C1A B5A B6A -38.25(14) . . . . ?
B3A C1A B5A B6A -102.24(17) . . . . ?
B8A B4A B5A C1A -98.87(17) . . . . ?
B3A B4A B5A C1A -35.92(14) . . . . ?
B9A B4A B5A C1A -136.08(17) . . . . ?
C1A B4A B5A B9A 136.08(17) . . . . ?
B8A B4A B5A B9A 37.21(16) . . . . ?
B3A B4A B5A B9A 100.16(18) . . . . ?
C1A B4A B5A B10A 98.06(17) . . . . ?
B8A B4A B5A B10A -0.8(2) . . . . ?
B3A B4A B5A B10A 62.1(2) . . . . ?
B9A B4A B5A B10A -38.02(16) . . . . ?
C1A B4A B5A B6A 35.27(14) . . . . ?
B8A B4A B5A B6A -63.6(2) . . . . ?
B3A B4A B5A B6A -0.6(2) . . . . ?
B9A B4A B5A B6A -100.81(18) . . . . ?
C21A C2A B6A C1A -111.65(18) . . . . ?
B7A C2A B6A C1A 100.33(17) . . . . ?
B11A C2A B6A C1A 137.94(17) . . . . ?
B3A C2A B6A C1A 32.81(15) . . . . ?
C21A C2A B6A B11A 110.40(19) . . . . ?
B7A C2A B6A B11A -37.61(17) . . . . ?
B3A C2A B6A B11A -105.13(17) . . . . ?
C1A C2A B6A B11A -137.94(17) . . . . ?
C21A C2A B6A B10A 149.12(17) . . . . ?
B7A C2A B6A B10A 1.1(2) . . . . ?
B11A C2A B6A B10A 38.72(15) . . . . ?
B3A C2A B6A B10A -66.42(19) . . . . ?
C1A C2A B6A B10A -99.23(17) . . . . ?
C21A C2A B6A B5A -148.35(17) . . . . ?
B7A C2A B6A B5A 63.6(2) . . . . ?
B11A C2A B6A B5A 101.25(17) . . . . ?
B3A C2A B6A B5A -3.9(2) . . . . ?
C1A C2A B6A B5A -36.69(13) . . . . ?
C11A C1A B6A C2A 111.64(18) . . . . ?
B5A C1A B6A C2A -137.42(16) . . . . ?
B4A C1A B6A C2A -99.32(16) . . . . ?
B3A C1A B6A C2A -32.15(15) . . . . ?
C11A C1A B6A B11A 148.40(17) . . . . ?
B5A C1A B6A B11A -100.66(18) . . . . ?
B4A C1A B6A B11A -62.6(2) . . . . ?
C2A C1A B6A B11A 36.77(15) . . . . ?
B3A C1A B6A B11A 4.6(2) . . . . ?
C11A C1A B6A B10A -148.81(16) . . . . ?
B5A C1A B6A B10A -37.87(15) . . . . ?
B4A C1A B6A B10A 0.2(2) . . . . ?
C2A C1A B6A B10A 99.56(16) . . . . ?
B3A C1A B6A B10A 67.41(19) . . . . ?
C11A C1A B6A B5A -110.94(18) . . . . ?
B4A C1A B6A B5A 38.10(16) . . . . ?
C2A C1A B6A B5A 137.42(16) . . . . ?
B3A C1A B6A B5A 105.28(17) . . . . ?
C1A B5A B6A C2A 37.88(14) . . . . ?
B4A B5A B6A C2A 2.7(2) . . . . ?
B9A B5A B6A C2A -61.07(19) . . . . ?
B10A B5A B6A C2A -98.96(17) . . . . ?
B4A B5A B6A C1A -35.18(14) . . . . ?
B9A B5A B6A C1A -98.95(17) . . . . ?
B10A B5A B6A C1A -136.84(16) . . . . ?
C1A B5A B6A B11A 99.47(16) . . . . ?
B4A B5A B6A B11A 64.29(19) . . . . ?
B9A B5A B6A B11A 0.5(2) . . . . ?
B10A B5A B6A B11A -37.37(15) . . . . ?
C1A B5A B6A B10A 136.84(16) . . . . ?
B4A B5A B6A B10A 101.66(18) . . . . ?
B9A B5A B6A B10A 37.89(15) . . . . ?
C21A C2A B7A B11A -110.3(2) . . . . ?
B6A C2A B7A B11A 37.47(16) . . . . ?
B3A C2A B7A B11A 140.60(17) . . . . ?
C1A C2A B7A B11A 102.10(17) . . . . ?
C21A C2A B7A B12A -148.96(18) . . . . ?
B11A C2A B7A B12A -38.62(16) . . . . ?
B6A C2A B7A B12A -1.2(2) . . . . ?
B3A C2A B7A B12A 101.98(18) . . . . ?
C1A C2A B7A B12A 63.48(19) . . . . ?
C21A C2A B7A B3A 109.06(19) . . . . ?
B11A C2A B7A B3A -140.60(17) . . . . ?
B6A C2A B7A B3A -103.13(17) . . . . ?
C1A C2A B7A B3A -38.50(15) . . . . ?
C21A C2A B7A B8A 147.55(18) . . . . ?
B11A C2A B7A B8A -102.11(18) . . . . ?
B6A C2A B7A B8A -64.6(2) . . . . ?
B3A C2A B7A B8A 38.49(16) . . . . ?
C1A C2A B7A B8A 0.0(2) . . . . ?
C1A B3A B7A C2A 37.59(14) . . . . ?
B8A B3A B7A C2A 136.28(17) . . . . ?
B4A B3A B7A C2A 98.68(17) . . . . ?
C2A B3A B7A B11A -34.83(15) . . . . ?
C1A B3A B7A B11A 2.8(2) . . . . ?
B8A B3A B7A B11A 101.44(19) . . . . ?
B4A B3A B7A B11A 63.8(2) . . . . ?
C2A B3A B7A B12A -98.43(17) . . . . ?
C1A B3A B7A B12A -60.8(2) . . . . ?
B8A B3A B7A B12A 37.85(16) . . . . ?
B4A B3A B7A B12A 0.2(2) . . . . ?
C2A B3A B7A B8A -136.28(17) . . . . ?
C1A B3A B7A B8A -98.68(17) . . . . ?
B4A B3A B7A B8A -37.60(15) . . . . ?
C2A B3A B8A B7A 37.77(15) . . . . ?
C1A B3A B8A B7A 100.52(17) . . . . ?
B4A B3A B8A B7A 138.07(17) . . . . ?
C2A B3A B8A B4A -100.31(16) . . . . ?
C1A B3A B8A B4A -37.56(14) . . . . ?
B7A B3A B8A B4A -138.07(17) . . . . ?
C2A B3A B8A B9A -62.5(2) . . . . ?
C1A B3A B8A B9A 0.3(2) . . . . ?
B7A B3A B8A B9A -100.26(19) . . . . ?
B4A B3A B8A B9A 37.81(16) . . . . ?
C2A B3A B8A B12A 0.5(2) . . . . ?
C1A B3A B8A B12A 63.3(2) . . . . ?
B7A B3A B8A B12A -37.22(16) . . . . ?
B4A B3A B8A B12A 100.85(18) . . . . ?
C2A B7A B8A B3A -38.40(15) . . . . ?
B11A B7A B8A B3A -100.39(17) . . . . ?
B12A B7A B8A B3A -138.06(17) . . . . ?
C2A B7A B8A B4A -0.7(2) . . . . ?
B11A B7A B8A B4A -62.7(2) . . . . ?
B12A B7A B8A B4A -100.39(18) . . . . ?
B3A B7A B8A B4A 37.67(15) . . . . ?
C2A B7A B8A B9A 62.8(2) . . . . ?
B11A B7A B8A B9A 0.8(2) . . . . ?
B12A B7A B8A B9A -36.88(16) . . . . ?
B3A B7A B8A B9A 101.17(17) . . . . ?
C2A B7A B8A B12A 99.66(17) . . . . ?
B11A B7A B8A B12A 37.66(16) . . . . ?
B3A B7A B8A B12A 138.06(17) . . . . ?
C1A B4A B8A B3A 38.76(15) . . . . ?
B5A B4A B8A B3A 100.65(18) . . . . ?
B9A B4A B8A B3A 137.77(17) . . . . ?
C1A B4A B8A B7A 1.2(2) . . . . ?
B5A B4A B8A B7A 63.1(2) . . . . ?
B3A B4A B8A B7A -37.56(15) . . . . ?
B9A B4A B8A B7A 100.21(19) . . . . ?
C1A B4A B8A B9A -99.01(17) . . . . ?
B5A B4A B8A B9A -37.12(16) . . . . ?
B3A B4A B8A B9A -137.77(17) . . . . ?
C1A B4A B8A B12A -61.8(2) . . . . ?
B5A B4A B8A B12A 0.1(2) . . . . ?
B3A B4A B8A B12A -100.56(18) . . . . ?
B9A B4A B8A B12A 37.21(16) . . . . ?
C1A B5A B9A B12A -62.6(2) . . . . ?
B4A B5A B9A B12A -100.91(18) . . . . ?
B10A B5A B9A B12A 36.96(16) . . . . ?
B6A B5A B9A B12A -0.5(2) . . . . ?
C1A B5A B9A B8A 1.3(2) . . . . ?
B4A B5A B9A B8A -37.04(16) . . . . ?
B10A B5A B9A B8A 100.83(19) . . . . ?
B6A B5A B9A B8A 63.4(2) . . . . ?
C1A B5A B9A B4A 38.29(15) . . . . ?
B10A B5A B9A B4A 137.87(17) . . . . ?
B6A B5A B9A B4A 100.46(17) . . . . ?
C1A B5A B9A B10A -99.58(17) . . . . ?
B4A B5A B9A B10A -137.87(17) . . . . ?
B6A B5A B9A B10A -37.41(15) . . . . ?
B3A B8A B9A B5A -0.9(2) . . . . ?
B7A B8A B9A B5A -64.4(2) . . . . ?
B4A B8A B9A B5A 36.96(16) . . . . ?
B12A B8A B9A B5A -101.21(19) . . . . ?
B3A B8A B9A B12A 100.27(19) . . . . ?
B7A B8A B9A B12A 36.84(16) . . . . ?
B4A B8A B9A B12A 138.17(18) . . . . ?
B3A B8A B9A B4A -37.90(16) . . . . ?
B7A B8A B9A B4A -101.33(18) . . . . ?
B12A B8A B9A B4A -138.17(18) . . . . ?
B3A B8A B9A B10A 62.4(2) . . . . ?
B7A B8A B9A B10A -1.0(2) . . . . ?
B4A B8A B9A B10A 100.30(17) . . . . ?
B12A B8A B9A B10A -37.86(16) . . . . ?
C1A B4A B9A B5A -38.08(15) . . . . ?
B8A B4A B9A B5A -138.43(18) . . . . ?
B3A B4A B9A B5A -101.03(17) . . . . ?
C1A B4A B9A B12A 62.7(2) . . . . ?
B5A B4A B9A B12A 100.79(19) . . . . ?
B8A B4A B9A B12A -37.64(16) . . . . ?
B3A B4A B9A B12A -0.2(2) . . . . ?
C1A B4A B9A B8A 100.35(17) . . . . ?
B5A B4A B9A B8A 138.43(18) . . . . ?
B3A B4A B9A B8A 37.40(16) . . . . ?
C1A B4A B9A B10A -0.5(2) . . . . ?
B5A B4A B9A B10A 37.53(16) . . . . ?
B8A B4A B9A B10A -100.90(18) . . . . ?
B3A B4A B9A B10A -63.50(19) . . . . ?
C2A B6A B10A B11A -38.06(15) . . . . ?
C1A B6A B10A B11A -101.18(16) . . . . ?
B5A B6A B10A B11A -138.16(17) . . . . ?
C2A B6A B10A B5A 100.10(17) . . . . ?
C1A B6A B10A B5A 36.98(14) . . . . ?
B11A B6A B10A B5A 138.16(17) . . . . ?
C2A B6A B10A B12A -0.6(2) . . . . ?
C1A B6A B10A B12A -63.72(19) . . . . ?
B11A B6A B10A B12A 37.47(16) . . . . ?
B5A B6A B10A B12A -100.70(18) . . . . ?
C2A B6A B10A B9A 62.6(2) . . . . ?
C1A B6A B10A B9A -0.6(2) . . . . ?
B11A B6A B10A B9A 100.61(18) . . . . ?
B5A B6A B10A B9A -37.55(15) . . . . ?
C1A B5A B10A B11A -0.2(2) . . . . ?
B4A B5A B10A B11A -62.2(2) . . . . ?
B9A B5A B10A B11A -100.22(18) . . . . ?
B6A B5A B10A B11A 37.51(15) . . . . ?
C1A B5A B10A B6A -37.70(14) . . . . ?
B4A B5A B10A B6A -99.73(17) . . . . ?
B9A B5A B10A B6A -137.74(17) . . . . ?
C1A B5A B10A B12A 63.2(2) . . . . ?
B4A B5A B10A B12A 1.2(2) . . . . ?
B9A B5A B10A B12A -36.79(16) . . . . ?
B6A B5A B10A B12A 100.94(18) . . . . ?
C1A B5A B10A B9A 100.04(17) . . . . ?
B4A B5A B10A B9A 38.01(16) . . . . ?
B6A B5A B10A B9A 137.74(17) . . . . ?
B5A B9A B10A B11A 101.44(17) . . . . ?
B12A B9A B10A B11A -37.22(15) . . . . ?
B8A B9A B10A B11A 0.9(2) . . . . ?
B4A B9A B10A B11A 64.0(2) . . . . ?
B5A B9A B10A B6A 38.10(15) . . . . ?
B12A B9A B10A B6A -100.56(18) . . . . ?
B8A B9A B10A B6A -62.5(2) . . . . ?
B4A B9A B10A B6A 0.7(2) . . . . ?
B12A B9A B10A B5A -138.66(18) . . . . ?
B8A B9A B10A B5A -100.55(18) . . . . ?
B4A B9A B10A B5A -37.39(15) . . . . ?
B5A B9A B10A B12A 138.66(18) . . . . ?
B8A B9A B10A B12A 38.11(16) . . . . ?
B4A B9A B10A B12A 101.27(18) . . . . ?
C21A C2A B11A B6A -109.32(19) . . . . ?
B7A C2A B11A B6A 140.49(18) . . . . ?
B3A C2A B11A B6A 103.06(17) . . . . ?
C1A C2A B11A B6A 37.88(15) . . . . ?
C21A C2A B11A B7A 110.2(2) . . . . ?
B6A C2A B11A B7A -140.49(18) . . . . ?
B3A C2A B11A B7A -37.43(16) . . . . ?
C1A C2A B11A B7A -102.60(17) . . . . ?
C21A C2A B11A B10A -148.22(17) . . . . ?
B7A C2A B11A B10A 101.58(18) . . . . ?
B6A C2A B11A B10A -38.90(15) . . . . ?
B3A C2A B11A B10A 64.16(19) . . . . ?
C1A C2A B11A B10A -1.0(2) . . . . ?
C21A C2A B11A B12A 148.72(17) . . . . ?
B7A C2A B11A B12A 38.52(16) . . . . ?
B6A C2A B11A B12A -101.97(18) . . . . ?
B3A C2A B11A B12A 1.1(2) . . . . ?
C1A C2A B11A B12A -64.08(19) . . . . ?
C1A B6A B11A C2A -37.63(15) . . . . ?
B10A B6A B11A C2A -135.96(17) . . . . ?
B5A B6A B11A C2A -98.66(17) . . . . ?
C2A B6A B11A B7A 34.86(15) . . . . ?
C1A B6A B11A B7A -2.8(2) . . . . ?
B10A B6A B11A B7A -101.10(19) . . . . ?
B5A B6A B11A B7A -63.8(2) . . . . ?
C2A B6A B11A B10A 135.96(17) . . . . ?
C1A B6A B11A B10A 98.33(17) . . . . ?
B5A B6A B11A B10A 37.30(15) . . . . ?
C2A B6A B11A B12A 98.26(17) . . . . ?
C1A B6A B11A B12A 60.6(2) . . . . ?
B10A B6A B11A B12A -37.70(16) . . . . ?
B5A B6A B11A B12A -0.4(2) . . . . ?
B12A B7A B11A C2A 136.27(17) . . . . ?
B3A B7A B11A C2A 35.11(15) . . . . ?
B8A B7A B11A C2A 98.36(17) . . . . ?
C2A B7A B11A B6A -35.12(15) . . . . ?
B12A B7A B11A B6A 101.15(19) . . . . ?
B3A B7A B11A B6A 0.0(2) . . . . ?
B8A B7A B11A B6A 63.2(2) . . . . ?
C2A B7A B11A B10A -98.59(17) . . . . ?
B12A B7A B11A B10A 37.68(16) . . . . ?
B3A B7A B11A B10A -63.5(2) . . . . ?
B8A B7A B11A B10A -0.2(2) . . . . ?
C2A B7A B11A B12A -136.27(17) . . . . ?
B3A B7A B11A B12A -101.16(19) . . . . ?
B8A B7A B11A B12A -37.91(16) . . . . ?
B6A B10A B11A C2A 38.62(15) . . . . ?
B5A B10A B11A C2A 0.7(2) . . . . ?
B12A B10A B11A C2A -99.40(18) . . . . ?
B9A B10A B11A C2A -62.3(2) . . . . ?
B5A B10A B11A B6A -37.87(15) . . . . ?
B12A B10A B11A B6A -138.02(17) . . . . ?
B9A B10A B11A B6A -100.88(17) . . . . ?
B6A B10A B11A B7A 100.47(17) . . . . ?
B5A B10A B11A B7A 62.6(2) . . . . ?
B12A B10A B11A B7A -37.54(16) . . . . ?
B9A B10A B11A B7A -0.4(2) . . . . ?
B6A B10A B11A B12A 138.02(17) . . . . ?
B5A B10A B11A B12A 100.14(18) . . . . ?
B9A B10A B11A B12A 37.13(15) . . . . ?
C2A B7A B12A B11A 38.04(15) . . . . ?
B3A B7A B12A B11A 100.64(17) . . . . ?
B8A B7A B12A B11A 138.08(17) . . . . ?
C2A B7A B12A B9A -63.0(2) . . . . ?
B11A B7A B12A B9A -101.04(18) . . . . ?
B3A B7A B12A B9A -0.4(2) . . . . ?
B8A B7A B12A B9A 37.04(16) . . . . ?
C2A B7A B12A B10A 0.7(2) . . . . ?
B11A B7A B12A B10A -37.32(16) . . . . ?
B3A B7A B12A B10A 63.3(2) . . . . ?
B8A B7A B12A B10A 100.76(18) . . . . ?
C2A B7A B12A B8A -100.04(17) . . . . ?
B11A B7A B12A B8A -138.08(17) . . . . ?
B3A B7A B12A B8A -37.44(15) . . . . ?
C2A B11A B12A B7A -37.97(15) . . . . ?
B6A B11A B12A B7A -100.43(18) . . . . ?
B10A B11A B12A B7A -138.02(17) . . . . ?
C2A B11A B12A B9A 62.6(2) . . . . ?
B6A B11A B12A B9A 0.1(2) . . . . ?
B7A B11A B12A B9A 100.55(18) . . . . ?
B10A B11A B12A B9A -37.47(16) . . . . ?
C2A B11A B12A B10A 100.05(17) . . . . ?
B6A B11A B12A B10A 37.60(15) . . . . ?
B7A B11A B12A B10A 138.02(17) . . . . ?
C2A B11A B12A B8A -0.7(2) . . . . ?
B6A B11A B12A B8A -63.1(2) . . . . ?
B7A B11A B12A B8A 37.28(16) . . . . ?
B10A B11A B12A B8A -100.74(18) . . . . ?
B5A B9A B12A B7A 63.5(2) . . . . ?
B8A B9A B12A B7A -36.99(16) . . . . ?
B4A B9A B12A B7A 0.4(2) . . . . ?
B10A B9A B12A B7A 100.54(18) . . . . ?
B5A B9A B12A B11A 0.2(2) . . . . ?
B8A B9A B12A B11A -100.32(18) . . . . ?
B4A B9A B12A B11A -62.9(2) . . . . ?
B10A B9A B12A B11A 37.21(16) . . . . ?
B5A B9A B12A B10A -37.00(15) . . . . ?
B8A B9A B12A B10A -137.53(17) . . . . ?
B4A B9A B12A B10A -100.15(18) . . . . ?
B5A B9A B12A B8A 100.53(18) . . . . ?
B4A B9A B12A B8A 37.38(15) . . . . ?
B10A B9A B12A B8A 137.53(17) . . . . ?
B11A B10A B12A B7A 37.39(16) . . . . ?
B6A B10A B12A B7A -0.1(2) . . . . ?
B5A B10A B12A B7A -64.2(2) . . . . ?
B9A B10A B12A B7A -100.92(18) . . . . ?
B6A B10A B12A B11A -37.46(15) . . . . ?
B5A B10A B12A B11A -101.61(18) . . . . ?
B9A B10A B12A B11A -138.30(17) . . . . ?
B11A B10A B12A B9A 138.30(17) . . . . ?
B6A B10A B12A B9A 100.84(18) . . . . ?
B5A B10A B12A B9A 36.70(16) . . . . ?
B11A B10A B12A B8A 100.46(18) . . . . ?
B6A B10A B12A B8A 63.0(2) . . . . ?
B5A B10A B12A B8A -1.2(2) . . . . ?
B9A B10A B12A B8A -37.85(16) . . . . ?
B3A B8A B12A B7A 37.43(16) . . . . ?
B4A B8A B12A B7A 101.08(18) . . . . ?
B9A B8A B12A B7A 138.48(17) . . . . ?
B3A B8A B12A B11A 0.1(2) . . . . ?
B7A B8A B12A B11A -37.35(16) . . . . ?
B4A B8A B12A B11A 63.7(2) . . . . ?
B9A B8A B12A B11A 101.14(18) . . . . ?
B3A B8A B12A B9A -101.05(18) . . . . ?
B7A B8A B12A B9A -138.48(17) . . . . ?
B4A B8A B12A B9A -37.40(16) . . . . ?
B3A B8A B12A B10A -63.0(2) . . . . ?
B7A B8A B12A B10A -100.42(18) . . . . ?
B4A B8A B12A B10A 0.7(2) . . . . ?
B9A B8A B12A B10A 38.06(16) . . . . ?
B5A C1A C11A C12A 139.2(2) . . . . ?
B4A C1A C11A C12A 65.5(3) . . . . ?
B6A C1A C11A C12A -148.44(19) . . . . ?
C2A C1A C11A C12A -79.6(2) . . . . ?
B3A C1A C11A C12A -8.9(3) . . . . ?
B5A C1A C11A C16A -35.8(3) . . . . ?
B4A C1A C11A C16A -109.6(2) . . . . ?
B6A C1A C11A C16A 36.5(3) . . . . ?
C2A C1A C11A C16A 105.3(2) . . . . ?
B3A C1A C11A C16A 176.00(17) . . . . ?
C16A C11A C12A F12A 178.41(18) . . . . ?
C1A C11A C12A F12A 3.0(3) . . . . ?
C16A C11A C12A C13A -1.1(3) . . . . ?
C1A C11A C12A C13A -176.51(19) . . . . ?
F12A C12A C13A F13A 1.7(3) . . . . ?
C11A C12A C13A F13A -178.75(18) . . . . ?
F12A C12A C13A C14A -178.17(19) . . . . ?
C11A C12A C13A C14A 1.4(3) . . . . ?
F13A C13A C14A C15A 179.63(18) . . . . ?
C12A C13A C14A C15A -0.5(3) . . . . ?
F13A C13A C14A C17A -2.7(3) . . . . ?
C12A C13A C14A C17A 177.2(2) . . . . ?
C13A C14A C15A F15A 178.29(17) . . . . ?
C17A C14A C15A F15A 0.5(3) . . . . ?
C13A C14A C15A C16A -0.5(3) . . . . ?
C17A C14A C15A C16A -178.26(19) . . . . ?
F15A C15A C16A F16A -0.1(3) . . . . ?
C14A C15A C16A F16A 178.69(18) . . . . ?
F15A C15A C16A C11A -178.11(17) . . . . ?
C14A C15A C16A C11A 0.7(3) . . . . ?
C12A C11A C16A F16A -177.75(17) . . . . ?
C1A C11A C16A F16A -2.2(3) . . . . ?
C12A C11A C16A C15A 0.1(3) . . . . ?
C1A C11A C16A C15A 175.72(18) . . . . ?
B7A C2A C21A C22A 123.7(2) . . . . ?
B11A C2A C21A C22A 50.5(3) . . . . ?
B6A C2A C21A C22A -22.0(3) . . . . ?
B3A C2A C21A C22A -163.87(18) . . . . ?
C1A C2A C21A C22A -92.7(2) . . . . ?
B7A C2A C21A C26A -49.5(3) . . . . ?
B11A C2A C21A C26A -122.7(2) . . . . ?
B6A C2A C21A C26A 164.75(18) . . . . ?
B3A C2A C21A C26A 22.9(3) . . . . ?
C1A C2A C21A C26A 94.1(2) . . . . ?
C26A C21A C22A C23A -0.6(3) . . . . ?
C2A C21A C22A C23A -173.89(18) . . . . ?
C21A C22A C23A C24A 0.6(3) . . . . ?
C22A C23A C24A C25A 0.0(3) . . . . ?
C23A C24A C25A C26A -0.6(3) . . . . ?
C24A C25A C26A C21A 0.6(3) . . . . ?
C22A C21A C26A C25A 0.0(3) . . . . ?
C2A C21A C26A C25A 173.30(18) . . . . ?
C11B C1B C2B C21B -4.0(2) . . . . ?
B4B C1B C2B C21B 144.84(17) . . . . ?
B5B C1B C2B C21B -148.30(17) . . . . ?
B6B C1B C2B C21B -109.24(18) . . . . ?
B3B C1B C2B C21B 106.33(18) . . . . ?
C11B C1B C2B B7B -149.43(17) . . . . ?
B4B C1B C2B B7B -0.6(2) . . . . ?
B5B C1B C2B B7B 66.27(19) . . . . ?
B6B C1B C2B B7B 105.33(17) . . . . ?
B3B C1B C2B B7B -39.09(15) . . . . ?
C11B C1B C2B B11B 143.83(17) . . . . ?
B4B C1B C2B B11B -67.33(18) . . . . ?
B5B C1B C2B B11B -0.46(19) . . . . ?
B6B C1B C2B B11B 38.59(15) . . . . ?
B3B C1B C2B B11B -105.83(16) . . . . ?
C11B C1B C2B B6B 105.24(19) . . . . ?
B4B C1B C2B B6B -105.92(17) . . . . ?
B5B C1B C2B B6B -39.06(15) . . . . ?
B3B C1B C2B B6B -144.42(16) . . . . ?
C11B C1B C2B B3B -110.34(19) . . . . ?
B4B C1B C2B B3B 38.50(15) . . . . ?
B5B C1B C2B B3B 105.37(17) . . . . ?
B6B C1B C2B B3B 144.42(16) . . . . ?
C21B C2B B3B C1B -109.42(17) . . . . ?
B7B C2B B3B C1B 137.69(16) . . . . ?
B11B C2B B3B C1B 100.63(16) . . . . ?
B6B C2B B3B C1B 33.08(14) . . . . ?
C21B C2B B3B B8B 151.61(16) . . . . ?
B7B C2B B3B B8B 38.72(15) . . . . ?
B11B C2B B3B B8B 1.7(2) . . . . ?
B6B C2B B3B B8B -65.88(18) . . . . ?
C1B C2B B3B B8B -98.96(16) . . . . ?
C21B C2B B3B B7B 112.89(18) . . . . ?
B11B C2B B3B B7B -37.06(15) . . . . ?
B6B C2B B3B B7B -104.61(17) . . . . ?
C1B C2B B3B B7B -137.69(16) . . . . ?
C21B C2B B3B B4B -145.46(16) . . . . ?
B7B C2B B3B B4B 101.65(17) . . . . ?
B11B C2B B3B B4B 64.60(18) . . . . ?
B6B C2B B3B B4B -3.0(2) . . . . ?
C1B C2B B3B B4B -36.04(13) . . . . ?
C11B C1B B3B C2B 109.36(18) . . . . ?
B4B C1B B3B C2B -138.29(16) . . . . ?
B5B C1B B3B C2B -99.98(16) . . . . ?
B6B C1B B3B C2B -32.26(14) . . . . ?
C11B C1B B3B B8B -151.28(16) . . . . ?
B4B C1B B3B B8B -38.93(15) . . . . ?
B5B C1B B3B B8B -0.6(2) . . . . ?
C2B C1B B3B B8B 99.36(16) . . . . ?
B6B C1B B3B B8B 67.10(18) . . . . ?
C11B C1B B3B B7B 146.00(17) . . . . ?
B4B C1B B3B B7B -101.66(17) . . . . ?
B5B C1B B3B B7B -63.35(19) . . . . ?
C2B C1B B3B B7B 36.64(14) . . . . ?
B6B C1B B3B B7B 4.4(2) . . . . ?
C11B C1B B3B B4B -112.34(19) . . . . ?
B5B C1B B3B B4B 38.31(15) . . . . ?
C2B C1B B3B B4B 138.29(16) . . . . ?
B6B C1B B3B B4B 106.03(17) . . . . ?
C11B C1B B4B B3B 110.65(19) . . . . ?
B5B C1B B4B B3B -139.84(16) . . . . ?
C2B C1B B4B B3B -37.57(14) . . . . ?
B6B C1B B4B B3B -101.63(16) . . . . ?
C11B C1B B4B B5B -109.51(19) . . . . ?
C2B C1B B4B B5B 102.27(16) . . . . ?
B6B C1B B4B B5B 38.21(15) . . . . ?
B3B C1B B4B B5B 139.84(16) . . . . ?
C11B C1B B4B B8B 149.49(17) . . . . ?
B5B C1B B4B B8B -100.99(17) . . . . ?
C2B C1B B4B B8B 1.3(2) . . . . ?
B6B C1B B4B B8B -62.78(19) . . . . ?
B3B C1B B4B B8B 38.85(15) . . . . ?
C11B C1B B4B B9B -147.96(17) . . . . ?
B5B C1B B4B B9B -38.44(14) . . . . ?
C2B C1B B4B B9B 63.83(18) . . . . ?
B6B C1B B4B B9B -0.2(2) . . . . ?
B3B C1B B4B B9B 101.39(16) . . . . ?
C2B B3B B4B C1B 36.80(14) . . . . ?
B8B B3B B4B C1B 135.74(17) . . . . ?
B7B B3B B4B C1B 98.15(16) . . . . ?
C2B B3B B4B B5B 1.4(2) . . . . ?
C1B B3B B4B B5B -35.39(14) . . . . ?
B8B B3B B4B B5B 100.34(17) . . . . ?
B7B B3B B4B B5B 62.76(19) . . . . ?
C2B B3B B4B B8B -98.94(17) . . . . ?
C1B B3B B4B B8B -135.74(17) . . . . ?
B7B B3B B4B B8B -37.58(15) . . . . ?
C2B B3B B4B B9B -61.19(18) . . . . ?
C1B B3B B4B B9B -97.99(17) . . . . ?
B8B B3B B4B B9B 37.75(15) . . . . ?
B7B B3B B4B B9B 0.2(2) . . . . ?
C11B C1B B5B B9B 152.20(16) . . . . ?
B4B C1B B5B B9B 39.18(15) . . . . ?
C2B C1B B5B B9B -63.26(18) . . . . ?
B6B C1B B5B B9B -100.92(17) . . . . ?
B3B C1B B5B B9B 1.2(2) . . . . ?
C11B C1B B5B B10B -144.72(17) . . . . ?
B4B C1B B5B B10B 102.26(17) . . . . ?
C2B C1B B5B B10B -0.2(2) . . . . ?
B6B C1B B5B B10B -37.84(15) . . . . ?
B3B C1B B5B B10B 64.24(19) . . . . ?
C11B C1B B5B B4B 113.02(19) . . . . ?
C2B C1B B5B B4B -102.44(16) . . . . ?
B6B C1B B5B B4B -140.10(16) . . . . ?
B3B C1B B5B B4B -38.02(15) . . . . ?
C11B C1B B5B B6B -106.88(19) . . . . ?
B4B C1B B5B B6B 140.10(16) . . . . ?
C2B C1B B5B B6B 37.66(14) . . . . ?
B3B C1B B5B B6B 102.08(16) . . . . ?
B3B B4B B5B C1B 35.93(14) . . . . ?
B8B B4B B5B C1B 98.81(16) . . . . ?
B9B B4B B5B C1B 135.81(16) . . . . ?
C1B B4B B5B B9B -135.81(16) . . . . ?
B3B B4B B5B B9B -99.88(17) . . . . ?
B8B B4B B5B B9B -37.01(15) . . . . ?
C1B B4B B5B B10B -98.01(16) . . . . ?
B3B B4B B5B B10B -62.08(19) . . . . ?
B8B B4B B5B B10B 0.8(2) . . . . ?
B9B B4B B5B B10B 37.80(15) . . . . ?
C1B B4B B5B B6B -35.43(14) . . . . ?
B3B B4B B5B B6B 0.5(2) . . . . ?
B8B B4B B5B B6B 63.38(19) . . . . ?
B9B B4B B5B B6B 100.39(17) . . . . ?
C21B C2B B6B C1B 108.48(18) . . . . ?
B7B C2B B6B C1B -100.57(16) . . . . ?
B11B C2B B6B C1B -138.30(15) . . . . ?
B3B C2B B6B C1B -33.05(14) . . . . ?
C21B C2B B6B B10B -152.53(16) . . . . ?
B7B C2B B6B B10B -1.6(2) . . . . ?
B11B C2B B6B B10B -39.30(15) . . . . ?
C1B C2B B6B B10B 99.00(16) . . . . ?
B3B C2B B6B B10B 65.95(19) . . . . ?
C21B C2B B6B B11B -113.22(18) . . . . ?
B7B C2B B6B B11B 37.74(16) . . . . ?
C1B C2B B6B B11B 138.30(15) . . . . ?
B3B C2B B6B B11B 105.26(17) . . . . ?
C21B C2B B6B B5B 144.78(17) . . . . ?
B7B C2B B6B B5B -64.26(19) . . . . ?
B11B C2B B6B B5B -102.00(17) . . . . ?
C1B C2B B6B B5B 36.31(13) . . . . ?
B3B C2B B6B B5B 3.3(2) . . . . ?
C11B C1B B6B C2B -110.87(17) . . . . ?
B4B C1B B6B C2B 99.65(16) . . . . ?
B5B C1B B6B C2B 137.91(16) . . . . ?
B3B C1B B6B C2B 32.44(14) . . . . ?
C11B C1B B6B B10B 149.25(16) . . . . ?
B4B C1B B6B B10B -0.2(2) . . . . ?
B5B C1B B6B B10B 38.04(15) . . . . ?
C2B C1B B6B B10B -99.88(16) . . . . ?
B3B C1B B6B B10B -67.44(18) . . . . ?
C11B C1B B6B B11B -147.47(16) . . . . ?
B4B C1B B6B B11B 63.06(19) . . . . ?
B5B C1B B6B B11B 101.32(17) . . . . ?
C2B C1B B6B B11B -36.59(14) . . . . ?
B3B C1B B6B B11B -4.2(2) . . . . ?
C11B C1B B6B B5B 111.21(18) . . . . ?
B4B C1B B6B B5B -38.26(15) . . . . ?
C2B C1B B6B B5B -137.91(16) . . . . ?
B3B C1B B6B B5B -105.48(17) . . . . ?
C1B B5B B6B C2B -37.28(14) . . . . ?
B9B B5B B6B C2B 61.55(19) . . . . ?
B10B B5B B6B C2B 99.42(17) . . . . ?
B4B B5B B6B C2B -2.2(2) . . . . ?
B9B B5B B6B C1B 98.84(17) . . . . ?
B10B B5B B6B C1B 136.70(17) . . . . ?
B4B B5B B6B C1B 35.04(14) . . . . ?
C1B B5B B6B B10B -136.70(17) . . . . ?
B9B B5B B6B B10B -37.86(15) . . . . ?
B4B B5B B6B B10B -101.65(17) . . . . ?
C1B B5B B6B B11B -99.22(17) . . . . ?
B9B B5B B6B B11B -0.4(2) . . . . ?
B10B B5B B6B B11B 37.48(15) . . . . ?
B4B B5B B6B B11B -64.18(19) . . . . ?
C21B C2B B7B B12B 151.82(17) . . . . ?
B11B C2B B7B B12B 39.05(15) . . . . ?
B6B C2B B7B B12B 1.5(2) . . . . ?
C1B C2B B7B B12B -63.76(18) . . . . ?
B3B C2B B7B B12B -102.18(17) . . . . ?
C21B C2B B7B B11B 112.77(19) . . . . ?
B6B C2B B7B B11B -37.53(15) . . . . ?
C1B C2B B7B B11B -102.82(16) . . . . ?
B3B C2B B7B B11B -141.24(16) . . . . ?
C21B C2B B7B B3B -105.99(19) . . . . ?
B11B C2B B7B B3B 141.24(16) . . . . ?
B6B C2B B7B B3B 103.71(17) . . . . ?
C1B C2B B7B B3B 38.42(14) . . . . ?
C21B C2B B7B B8B -144.78(17) . . . . ?
B11B C2B B7B B8B 102.45(17) . . . . ?
B6B C2B B7B B8B 64.9(2) . . . . ?
C1B C2B B7B B8B -0.4(2) . . . . ?
B3B C2B B7B B8B -38.78(15) . . . . ?
C1B B3B B7B C2B -37.29(14) . . . . ?
B8B B3B B7B C2B -135.97(16) . . . . ?
B4B B3B B7B C2B -98.32(16) . . . . ?
C2B B3B B7B B12B 98.33(17) . . . . ?
C1B B3B B7B B12B 61.04(19) . . . . ?
B8B B3B B7B B12B -37.64(16) . . . . ?
B4B B3B B7B B12B 0.0(2) . . . . ?
C2B B3B B7B B11B 34.40(14) . . . . ?
C1B B3B B7B B11B -2.9(2) . . . . ?
B8B B3B B7B B11B -101.57(18) . . . . ?
B4B B3B B7B B11B -63.92(19) . . . . ?
C2B B3B B7B B8B 135.97(16) . . . . ?
C1B B3B B7B B8B 98.68(16) . . . . ?
B4B B3B B7B B8B 37.65(15) . . . . ?
C2B B3B B8B B7B -37.89(14) . . . . ?
C1B B3B B8B B7B -100.17(16) . . . . ?
B4B B3B B8B B7B -138.06(17) . . . . ?
C2B B3B B8B B4B 100.17(16) . . . . ?
C1B B3B B8B B4B 37.89(14) . . . . ?
B7B B3B B8B B4B 138.06(17) . . . . ?
C2B B3B B8B B9B 62.11(19) . . . . ?
C1B B3B B8B B9B -0.2(2) . . . . ?
B7B B3B B8B B9B 100.00(18) . . . . ?
B4B B3B B8B B9B -38.06(15) . . . . ?
C2B B3B B8B B12B -0.87(19) . . . . ?
C1B B3B B8B B12B -63.14(18) . . . . ?
B7B B3B B8B B12B 37.03(15) . . . . ?
B4B B3B B8B B12B -101.04(17) . . . . ?
C2B B7B B8B B3B 38.74(15) . . . . ?
B12B B7B B8B B3B 138.28(17) . . . . ?
B11B B7B B8B B3B 100.80(17) . . . . ?
C2B B7B B8B B4B 1.1(2) . . . . ?
B12B B7B B8B B4B 100.69(18) . . . . ?
B11B B7B B8B B4B 63.2(2) . . . . ?
B3B B7B B8B B4B -37.60(15) . . . . ?
C2B B7B B8B B9B -62.4(2) . . . . ?
B12B B7B B8B B9B 37.11(15) . . . . ?
B11B B7B B8B B9B -0.4(2) . . . . ?
B3B B7B B8B B9B -101.18(17) . . . . ?
C2B B7B B8B B12B -99.54(17) . . . . ?
B11B B7B B8B B12B -37.48(15) . . . . ?
B3B B7B B8B B12B -138.28(17) . . . . ?
C1B B4B B8B B3B -39.05(15) . . . . ?
B5B B4B B8B B3B -100.74(17) . . . . ?
B9B B4B B8B B3B -137.51(17) . . . . ?
C1B B4B B8B B7B -1.5(2) . . . . ?
B3B B4B B8B B7B 37.56(15) . . . . ?
B5B B4B B8B B7B -63.2(2) . . . . ?
B9B B4B B8B B7B -99.95(18) . . . . ?
C1B B4B B8B B9B 98.46(17) . . . . ?
B3B B4B B8B B9B 137.51(17) . . . . ?
B5B B4B B8B B9B 36.76(15) . . . . ?
C1B B4B B8B B12B 61.47(19) . . . . ?
B3B B4B B8B B12B 100.52(17) . . . . ?
B5B B4B B8B B12B -0.2(2) . . . . ?
B9B B4B B8B B12B -36.99(15) . . . . ?
C1B B5B B9B B12B 62.6(2) . . . . ?
B10B B5B B9B B12B -37.16(16) . . . . ?
B4B B5B B9B B12B 100.88(18) . . . . ?
B6B B5B B9B B12B 0.2(2) . . . . ?
C1B B5B B9B B10B 99.78(17) . . . . ?
B4B B5B B9B B10B 138.05(16) . . . . ?
B6B B5B B9B B10B 37.35(15) . . . . ?
C1B B5B B9B B8B -1.2(2) . . . . ?
B10B B5B B9B B8B -100.99(17) . . . . ?
B4B B5B B9B B8B 37.06(15) . . . . ?
B6B B5B B9B B8B -63.6(2) . . . . ?
C1B B5B B9B B4B -38.27(14) . . . . ?
B10B B5B B9B B4B -138.05(16) . . . . ?
B6B B5B B9B B4B -100.70(17) . . . . ?
B3B B8B B9B B5B 0.9(2) . . . . ?
B7B B8B B9B B5B 64.2(2) . . . . ?
B4B B8B B9B B5B -37.17(15) . . . . ?
B12B B8B B9B B5B 101.30(18) . . . . ?
B3B B8B B9B B12B -100.44(17) . . . . ?
B7B B8B B9B B12B -37.06(15) . . . . ?
B4B B8B B9B B12B -138.47(17) . . . . ?
B3B B8B B9B B10B -62.7(2) . . . . ?
B7B B8B B9B B10B 0.7(2) . . . . ?
B4B B8B B9B B10B -100.73(17) . . . . ?
B12B B8B B9B B10B 37.73(15) . . . . ?
B3B B8B B9B B4B 38.03(15) . . . . ?
B7B B8B B9B B4B 101.40(17) . . . . ?
B12B B8B B9B B4B 138.47(17) . . . . ?
C1B B4B B9B B5B 38.14(14) . . . . ?
B3B B4B B9B B5B 100.90(17) . . . . ?
B8B B4B B9B B5B 138.48(17) . . . . ?
C1B B4B B9B B12B -63.02(19) . . . . ?
B3B B4B B9B B12B -0.3(2) . . . . ?
B5B B4B B9B B12B -101.16(18) . . . . ?
B8B B4B B9B B12B 37.32(15) . . . . ?
C1B B4B B9B B10B 0.6(2) . . . . ?
B3B B4B B9B B10B 63.35(19) . . . . ?
B5B B4B B9B B10B -37.55(15) . . . . ?
B8B B4B B9B B10B 100.93(17) . . . . ?
C1B B4B B9B B8B -100.34(16) . . . . ?
B3B B4B B9B B8B -37.59(15) . . . . ?
B5B B4B B9B B8B -138.48(17) . . . . ?
C2B B6B B10B B11B 38.55(14) . . . . ?
C1B B6B B10B B11B 101.31(16) . . . . ?
B5B B6B B10B B11B 138.43(17) . . . . ?
C2B B6B B10B B5B -99.88(17) . . . . ?
C1B B6B B10B B5B -37.12(14) . . . . ?
B11B B6B B10B B5B -138.43(17) . . . . ?
C2B B6B B10B B9B -62.17(19) . . . . ?
C1B B6B B10B B9B 0.6(2) . . . . ?
B11B B6B B10B B9B -100.72(18) . . . . ?
B5B B6B B10B B9B 37.71(15) . . . . ?
C2B B6B B10B B12B 0.9(2) . . . . ?
C1B B6B B10B B12B 63.71(18) . . . . ?
B11B B6B B10B B12B -37.60(15) . . . . ?
B5B B6B B10B B12B 100.83(18) . . . . ?
C1B B5B B10B B6B 37.99(15) . . . . ?
B9B B5B B10B B6B 137.59(17) . . . . ?
B4B B5B B10B B6B 99.69(17) . . . . ?
C1B B5B B10B B11B 0.7(2) . . . . ?
B9B B5B B10B B11B 100.33(18) . . . . ?
B4B B5B B10B B11B 62.4(2) . . . . ?
B6B B5B B10B B11B -37.26(15) . . . . ?
C1B B5B B10B B9B -99.60(17) . . . . ?
B4B B5B B10B B9B -37.90(15) . . . . ?
B6B B5B B10B B9B -137.59(17) . . . . ?
C1B B5B B10B B12B -62.76(19) . . . . ?
B9B B5B B10B B12B 36.84(15) . . . . ?
B4B B5B B10B B12B -1.1(2) . . . . ?
B6B B5B B10B B12B -100.75(17) . . . . ?
B5B B9B B10B B6B -38.28(15) . . . . ?
B12B B9B B10B B6B 100.33(17) . . . . ?
B8B B9B B10B B6B 62.5(2) . . . . ?
B4B B9B B10B B6B -0.7(2) . . . . ?
B5B B9B B10B B11B -101.52(17) . . . . ?
B12B B9B B10B B11B 37.09(15) . . . . ?
B8B B9B B10B B11B -0.7(2) . . . . ?
B4B B9B B10B B11B -63.99(19) . . . . ?
B12B B9B B10B B5B 138.61(17) . . . . ?
B8B B9B B10B B5B 100.81(17) . . . . ?
B4B B9B B10B B5B 37.53(15) . . . . ?
B5B B9B B10B B12B -138.61(17) . . . . ?
B8B B9B B10B B12B -37.80(15) . . . . ?
B4B B9B B10B B12B -101.08(17) . . . . ?
C21B C2B B11B B6B 108.48(19) . . . . ?
B7B C2B B11B B6B -140.31(16) . . . . ?
C1B C2B B11B B6B -38.02(14) . . . . ?
B3B C2B B11B B6B -103.42(16) . . . . ?
C21B C2B B11B B7B -111.21(19) . . . . ?
B6B C2B B11B B7B 140.31(16) . . . . ?
C1B C2B B11B B7B 102.29(16) . . . . ?
B3B C2B B11B B7B 36.90(15) . . . . ?
C21B C2B B11B B10B 147.40(17) . . . . ?
B7B C2B B11B B10B -101.39(17) . . . . ?
B6B C2B B11B B10B 38.92(15) . . . . ?
C1B C2B B11B B10B 0.90(19) . . . . ?
B3B C2B B11B B10B -64.49(19) . . . . ?
C21B C2B B11B B12B -149.86(17) . . . . ?
B7B C2B B11B B12B -38.65(15) . . . . ?
B6B C2B B11B B12B 101.66(17) . . . . ?
C1B C2B B11B B12B 63.64(18) . . . . ?
B3B C2B B11B B12B -1.8(2) . . . . ?
C1B B6B B11B C2B 37.16(14) . . . . ?
B10B B6B B11B C2B 135.60(16) . . . . ?
B5B B6B B11B C2B 98.34(17) . . . . ?
C2B B6B B11B B7B -34.93(14) . . . . ?
C1B B6B B11B B7B 2.2(2) . . . . ?
B10B B6B B11B B7B 100.67(18) . . . . ?
B5B B6B B11B B7B 63.41(19) . . . . ?
C2B B6B B11B B10B -135.60(16) . . . . ?
C1B B6B B11B B10B -98.44(17) . . . . ?
B5B B6B B11B B10B -37.25(15) . . . . ?
C2B B6B B11B B12B -97.91(17) . . . . ?
C1B B6B B11B B12B -60.75(19) . . . . ?
B10B B6B B11B B12B 37.68(16) . . . . ?
B5B B6B B11B B12B 0.4(2) . . . . ?
B12B B7B B11B C2B -135.83(16) . . . . ?
B3B B7B B11B C2B -34.74(14) . . . . ?
B8B B7B B11B C2B -98.23(16) . . . . ?
C2B B7B B11B B6B 35.16(14) . . . . ?
B12B B7B B11B B6B -100.67(17) . . . . ?
B3B B7B B11B B6B 0.4(2) . . . . ?
B8B B7B B11B B6B -63.1(2) . . . . ?
C2B B7B B11B B10B 98.17(16) . . . . ?
B12B B7B B11B B10B -37.66(15) . . . . ?
B3B B7B B11B B10B 63.4(2) . . . . ?
B8B B7B B11B B10B -0.1(2) . . . . ?
C2B B7B B11B B12B 135.83(16) . . . . ?
B3B B7B B11B B12B 101.09(17) . . . . ?
B8B B7B B11B B12B 37.60(15) . . . . ?
B6B B10B B11B C2B -38.72(15) . . . . ?
B5B B10B B11B C2B -1.0(2) . . . . ?
B9B B10B B11B C2B 62.11(19) . . . . ?
B12B B10B B11B C2B 99.10(17) . . . . ?
B5B B10B B11B B6B 37.72(16) . . . . ?
B9B B10B B11B B6B 100.84(17) . . . . ?
B12B B10B B11B B6B 137.83(17) . . . . ?
B6B B10B B11B B7B -100.35(17) . . . . ?
B5B B10B B11B B7B -62.6(2) . . . . ?
B9B B10B B11B B7B 0.5(2) . . . . ?
B12B B10B B11B B7B 37.47(15) . . . . ?
B6B B10B B11B B12B -137.83(17) . . . . ?
B5B B10B B11B B12B -100.11(18) . . . . ?
B9B B10B B11B B12B -36.99(16) . . . . ?
B4B C1B C11B C16B -62.8(3) . . . . ?
B5B C1B C11B C16B -137.24(19) . . . . ?
C2B C1B C11B C16B 82.1(2) . . . . ?
B6B C1B C11B C16B 150.62(18) . . . . ?
B3B C1B C11B C16B 11.4(3) . . . . ?
B4B C1B C11B C12B 112.8(2) . . . . ?
B5B C1B C11B C12B 38.4(3) . . . . ?
C2B C1B C11B C12B -102.3(2) . . . . ?
B6B C1B C11B C12B -33.8(2) . . . . ?
B3B C1B C11B C12B -173.05(16) . . . . ?
C2B B7B B12B B9B 62.6(2) . . . . ?
B11B B7B B12B B9B 101.01(18) . . . . ?
B3B B7B B12B B9B -0.2(2) . . . . ?
B8B B7B B12B B9B -37.47(16) . . . . ?
C2B B7B B12B B11B -38.39(14) . . . . ?
B3B B7B B12B B11B -101.18(17) . . . . ?
B8B B7B B12B B11B -138.49(17) . . . . ?
C2B B7B B12B B10B -0.9(2) . . . . ?
B11B B7B B12B B10B 37.53(15) . . . . ?
B3B B7B B12B B10B -63.7(2) . . . . ?
B8B B7B B12B B10B -100.96(17) . . . . ?
C2B B7B B12B B8B 100.10(17) . . . . ?
B11B B7B B12B B8B 138.49(17) . . . . ?
B3B B7B B12B B8B 37.30(15) . . . . ?
B5B B9B B12B B7B -63.4(2) . . . . ?
B10B B9B B12B B7B -100.50(18) . . . . ?
B8B B9B B12B B7B 37.38(15) . . . . ?
B4B B9B B12B B7B 0.3(2) . . . . ?
B5B B9B B12B B11B 0.1(2) . . . . ?
B10B B9B B12B B11B -37.07(15) . . . . ?
B8B B9B B12B B11B 100.81(18) . . . . ?
B4B B9B B12B B11B 63.7(2) . . . . ?
B5B B9B B12B B10B 37.15(16) . . . . ?
B8B B9B B12B B10B 137.88(17) . . . . ?
B4B B9B B12B B10B 100.77(17) . . . . ?
B5B B9B B12B B8B -100.73(18) . . . . ?
B10B B9B B12B B8B -137.88(17) . . . . ?
B4B B9B B12B B8B -37.11(15) . . . . ?
C2B B11B B12B B7B 38.20(14) . . . . ?
B6B B11B B12B B7B 100.35(17) . . . . ?
B10B B11B B12B B7B 137.85(17) . . . . ?
C2B B11B B12B B9B -62.46(19) . . . . ?
B6B B11B B12B B9B -0.3(2) . . . . ?
B7B B11B B12B B9B -100.66(18) . . . . ?
B10B B11B B12B B9B 37.19(15) . . . . ?
C2B B11B B12B B10B -99.65(16) . . . . ?
B6B B11B B12B B10B -37.50(15) . . . . ?
B7B B11B B12B B10B -137.85(17) . . . . ?
C2B B11B B12B B8B 1.1(2) . . . . ?
B6B B11B B12B B8B 63.3(2) . . . . ?
B7B B11B B12B B8B -37.09(15) . . . . ?
B10B B11B B12B B8B 100.76(17) . . . . ?
B6B B10B B12B B7B -0.1(2) . . . . ?
B11B B10B B12B B7B -37.58(15) . . . . ?
B5B B10B B12B B7B 64.2(2) . . . . ?
B9B B10B B12B B7B 100.94(18) . . . . ?
B6B B10B B12B B9B -101.00(17) . . . . ?
B11B B10B B12B B9B -138.51(17) . . . . ?
B5B B10B B12B B9B -36.76(15) . . . . ?
B6B B10B B12B B11B 37.52(15) . . . . ?
B5B B10B B12B B11B 101.75(17) . . . . ?
B9B B10B B12B B11B 138.51(17) . . . . ?
B6B B10B B12B B8B -63.31(19) . . . . ?
B11B B10B B12B B8B -100.83(17) . . . . ?
B5B B10B B12B B8B 0.9(2) . . . . ?
B9B B10B B12B B8B 37.68(15) . . . . ?
B3B B8B B12B B7B -37.27(15) . . . . ?
B4B B8B B12B B7B -100.85(17) . . . . ?
B9B B8B B12B B7B -138.11(17) . . . . ?
B3B B8B B12B B9B 100.84(17) . . . . ?
B7B B8B B12B B9B 138.11(17) . . . . ?
B4B B8B B12B B9B 37.26(15) . . . . ?
B3B B8B B12B B11B -0.1(2) . . . . ?
B7B B8B B12B B11B 37.12(15) . . . . ?
B4B B8B B12B B11B -63.73(19) . . . . ?
B9B B8B B12B B11B -100.99(17) . . . . ?
B3B B8B B12B B10B 63.14(19) . . . . ?
B7B B8B B12B B10B 100.42(17) . . . . ?
B4B B8B B12B B10B -0.4(2) . . . . ?
B9B B8B B12B B10B -37.69(15) . . . . ?
C16B C11B C12B F12B 175.55(16) . . . . ?
C1B C11B C12B F12B -0.5(3) . . . . ?
C16B C11B C12B C13B -1.7(3) . . . . ?
C1B C11B C12B C13B -177.76(18) . . . . ?
F12B C12B C13B F13B 1.7(3) . . . . ?
C11B C12B C13B F13B 179.11(17) . . . . ?
F12B C12B C13B C14B -176.65(17) . . . . ?
C11B C12B C13B C14B 0.8(3) . . . . ?
F13B C13B C14B C15B -178.00(17) . . . . ?
C12B C13B C14B C15B 0.3(3) . . . . ?
F13B C13B C14B C17B -0.1(3) . . . . ?
C12B C13B C14B C17B 178.19(19) . . . . ?
C13B C14B C15B F15B 179.05(17) . . . . ?
C17B C14B C15B F15B 1.2(3) . . . . ?
C13B C14B C15B C16B -0.3(3) . . . . ?
C17B C14B C15B C16B -178.14(19) . . . . ?
F15B C15B C16B F16B -1.2(3) . . . . ?
C14B C15B C16B F16B 178.18(17) . . . . ?
F15B C15B C16B C11B 179.86(17) . . . . ?
C14B C15B C16B C11B -0.8(3) . . . . ?
C12B C11B C16B F16B -177.17(17) . . . . ?
C1B C11B C16B F16B -1.3(3) . . . . ?
C12B C11B C16B C15B 1.7(3) . . . . ?
C1B C11B C16B C15B 177.62(18) . . . . ?
B7B C2B C21B C26B 32.3(3) . . . . ?
B11B C2B C21B C26B 107.3(2) . . . . ?
B6B C2B C21B C26B -179.38(17) . . . . ?
C1B C2B C21B C26B -109.0(2) . . . . ?
B3B C2B C21B C26B -39.7(2) . . . . ?
B7B C2B C21B C22B -145.19(19) . . . . ?
B11B C2B C21B C22B -70.2(2) . . . . ?
B6B C2B C21B C22B 3.2(3) . . . . ?
C1B C2B C21B C22B 73.5(2) . . . . ?
B3B C2B C21B C22B 142.83(18) . . . . ?
C26B C21B C22B C23B 1.0(3) . . . . ?
C2B C21B C22B C23B 178.48(18) . . . . ?
C21B C22B C23B C24B -1.9(3) . . . . ?
C22B C23B C24B C25B 1.3(3) . . . . ?
C23B C24B C25B C26B 0.2(3) . . . . ?
C24B C25B C26B C21B -1.1(3) . . . . ?
C22B C21B C26B C25B 0.5(3) . . . . ?
C2B C21B C26B C25B -177.02(19) . . . . ?
